data_7048907
loop_
_publ_author_name
'Gyton, Matthew R.'
'Hood, Thomas M.'
'Chaplin, Adrian B.'

_publ_section_title
;
 A convenient method for the generation of {Rh(PNP)}<sup>+</sup> and
 {Rh(PONOP)}<sup>+</sup> fragments: reversible formation of vinylidene
 derivatives.
;
_journal_issue 9
_journal_name_full 'Dalton transactions (Cambridge, England : 2003)'
_journal_page_first 2877
_journal_page_last 2880
_journal_paper_doi 10.1039/c8dt05049j
_journal_volume 48
_journal_year 2019
_chemical_formula_moiety 'C29 H53 N P2 Rh, C32 H12 B F24'
_chemical_formula_sum 'C61 H65 B F24 N P2 Rh'
_chemical_formula_weight 1443.80
_chemical_melting_point ?
_space_group_crystal_system triclinic
_space_group_IT_number 2
_space_group_name_Hall '-P 1'
_space_group_name_H-M_alt 'P -1'
_symmetry_space_group_name_Hall '-P 1'
_symmetry_space_group_name_H-M 'P -1'
_atom_sites_solution_hydrogens geom
_atom_sites_solution_primary dual
_atom_sites_solution_secondary difmap
_audit_creation_date 2018-12-18
_audit_creation_method
;
Olex2 1.2
(compiled 2018.05.29 svn.r3510 for OlexSys, GUI svn.r5506)
;
_audit_update_record
;
2018-12-20 deposited with the CCDC.
2019-01-29 downloaded from the CCDC.
;
_cell_angle_alpha 66.4962(17)
_cell_angle_beta 85.2087(14)
_cell_angle_gamma 87.3998(14)
_cell_formula_units_Z 4
_cell_length_a 13.0434(2)
_cell_length_b 22.7664(4)
_cell_length_c 23.6858(4)
_cell_measurement_reflns_used 46300
_cell_measurement_temperature 150(2)
_cell_measurement_theta_max 32.6040
_cell_measurement_theta_min 3.4910
_cell_volume 6426.9(2)
_computing_cell_refinement 'CrysAlisPro 1.171.38.43f (Rigaku OD, 2015)'
_computing_data_collection 'CrysAlisPro 1.171.38.43f (Rigaku OD, 2015)'
_computing_data_reduction 'CrysAlisPro 1.171.38.43f (Rigaku OD, 2015)'
_computing_molecular_graphics 'Olex2 (Dolomanov et al., 2009)'
_computing_publication_material 'Olex2 (Dolomanov et al., 2009)'
_computing_structure_refinement 'ShelXL (Sheldrick, 2015)'
_computing_structure_solution 'ShelXT (Sheldrick, 2015)'
_diffrn_ambient_environment N~2~
_diffrn_ambient_temperature 150(2)
_diffrn_detector 'CCD plate'
_diffrn_detector_area_resol_mean 10.6093
_diffrn_detector_type AtlasS2
_diffrn_measured_fraction_theta_full 0.998
_diffrn_measured_fraction_theta_max 0.998
_diffrn_measurement_details
;
List of Runs (angles in degrees, time in seconds):

  # Type    Start    End  Width  t~exp~   \w     \q     \k     \f   Frames
#--------------------------------------------------------------------------
  1  \w    -99.00   9.00   1.00   12.50    --  -23.16 -77.00 -30.00  108
  2  \w     -8.00 100.00   1.00   12.50    --   24.25  77.00 -90.00  108
  3  \w    -20.00  65.00   1.00   12.50    --   24.25 -99.00  30.00   85
  4  \w    -20.00  65.00   1.00   12.50    --   24.25 -99.00 150.00   85
  5  \w     -4.00  97.00   1.00   12.50    --   24.25  57.00-180.00  101
  6  \w    -56.00  65.00   1.00   12.50    --   24.25 -19.00   0.00  121
  7  \w    -47.00  51.00   1.00   12.50    --  -23.16  37.00 -90.00   98
  8  \w   -110.00 -55.00   1.00   12.50    --  -23.16 178.00-180.00   55
  9  \w    -20.00  13.00   1.00   12.50    --   24.25 -99.00-150.00   33
 10  \w      0.00  99.00   1.00   12.50    --   24.25  37.00  90.00   99
;
_diffrn_measurement_device 'four-circle diffractometer'
_diffrn_measurement_device_type 'Oxford Diffraction: SuperNova, Dual, Cu at zero, AtlasS2'
_diffrn_measurement_method '\w scans'
_diffrn_orient_matrix_type 'CrysAlisPro convention (1999,Acta A55,543-557)'
_diffrn_orient_matrix_UB_11 -0.0051081000
_diffrn_orient_matrix_UB_12 -0.0337822000
_diffrn_orient_matrix_UB_13 0.0129614000
_diffrn_orient_matrix_UB_21 -0.0372889000
_diffrn_orient_matrix_UB_22 0.0026736000
_diffrn_orient_matrix_UB_23 -0.0210761000
_diffrn_orient_matrix_UB_31 0.0395211000
_diffrn_orient_matrix_UB_32 -0.0024628000
_diffrn_orient_matrix_UB_33 -0.0214396000
_diffrn_radiation_monochromator mirror
_diffrn_radiation_probe x-ray
_diffrn_radiation_type MoK\a
_diffrn_radiation_wavelength 0.71073
_diffrn_reflns_av_R_equivalents 0.0395
_diffrn_reflns_av_unetI/netI 0.0331
_diffrn_reflns_Laue_measured_fraction_full 0.998
_diffrn_reflns_Laue_measured_fraction_max 0.998
_diffrn_reflns_limit_h_max 16
_diffrn_reflns_limit_h_min -16
_diffrn_reflns_limit_k_max 29
_diffrn_reflns_limit_k_min -29
_diffrn_reflns_limit_l_max 30
_diffrn_reflns_limit_l_min -30
_diffrn_reflns_number 131074
_diffrn_reflns_point_group_measured_fraction_full 0.998
_diffrn_reflns_point_group_measured_fraction_max 0.998
_diffrn_reflns_theta_full 27.103
_diffrn_reflns_theta_max 27.103
_diffrn_reflns_theta_min 3.158
_diffrn_source 'micro-focus sealed X-ray tube'
_diffrn_source_type 'SuperNova (Mo) X-ray Source'
_exptl_absorpt_coefficient_mu 0.424
_exptl_absorpt_correction_T_max 1.00000
_exptl_absorpt_correction_T_min 0.93498
_exptl_absorpt_correction_type multi-scan
_exptl_absorpt_process_details
;
CrysAlisPro 1.171.38.43f (Rigaku Oxford Diffraction, 2015)
Empirical absorption correction using spherical harmonics,
 implemented in SCALE3 ABSPACK scaling algorithm.
;
_exptl_crystal_colour green
_exptl_crystal_colour_primary green
_exptl_crystal_density_diffrn 1.492
_exptl_crystal_density_meas ?
_exptl_crystal_description block
_exptl_crystal_F_000 2936
_exptl_crystal_recrystallization_method 'Crystals grown from CH2Cl2-hexane at 293 K'
_exptl_crystal_size_max 0.3
_exptl_crystal_size_mid 0.3
_exptl_crystal_size_min 0.12
_refine_diff_density_max 2.372
_refine_diff_density_min -1.123
_refine_diff_density_rms 0.086
_refine_ls_extinction_method none
_refine_ls_goodness_of_fit_ref 1.030
_refine_ls_hydrogen_treatment constr
_refine_ls_matrix_type full
_refine_ls_number_parameters 1992
_refine_ls_number_reflns 28326
_refine_ls_number_restraints 1966
_refine_ls_restrained_S_all 1.131
_refine_ls_R_factor_all 0.0594
_refine_ls_R_factor_gt 0.0466
_refine_ls_shift/su_max 0.003
_refine_ls_shift/su_mean 0.000
_refine_ls_structure_factor_coef Fsqd
_refine_ls_weighting_details 'w=1/[\s^2^(Fo^2^)+(0.0600P)^2^+9.5459P] where P=(Fo^2^+2Fc^2^)/3'
_refine_ls_weighting_scheme calc
_refine_ls_wR_factor_gt 0.1181
_refine_ls_wR_factor_ref 0.1276
_reflns_Friedel_coverage 0.000
_reflns_number_gt 23191
_reflns_number_total 28326
_reflns_threshold_expression 'I > 2\s(I)'
_cod_data_source_file c8dt05049j3.cif
_cod_data_source_block 0310abc17s
_cod_depositor_comments
;
The following automatic conversions were performed:

'_chemical_melting_point' value 'not measured' was changed to '?' -
the value is undefined or not given.

'_exptl_crystal_density_meas' value 'not measured' was changed to '?'
- the value is perceived as not measured.

Automatic conversion script
Id: cif_fix_values 4973 2017-02-22 13:04:09Z antanas 

 Adding full bibliography for 7048901--7048908.cif.
;
_cod_database_code 7048907
_shelx_shelxl_version_number 2014/7
_shelx_space_group_comment
;
The symmetry employed for this shelxl refinement is uniquely defined
by the following loop, which should always be used as a source of
symmetry information in preference to the above space-group names.
They are only intended as comments.
;
_olex2_refinement_description
;
1. Fixed Uiso
 At 1.2 times of:
  All C(H) groups, All C(H,H) groups
 At 1.5 times of:
  All C(H,H,H) groups
2. Restrained distances
 C7-C6 \\sim C8A-C6A \\sim C9-C6 \\sim C9A-C6A \\sim C8-C6 \\sim C7A-C6A \\sim
C17-C16 \\sim C18A-C16A ~
 C19-C16 \\sim C19A-C16A \\sim C18-C16 \\sim C17A-C16A
 with sigma of 0.015
 C7-C8 \\sim C8-C9 \\sim C9-C7 \\sim C7A-C8A \\sim C8A-C9A \\sim C9A-C7A \\sim
C17-C18 \\sim C18-C19 \\sim C19-
 C17 \\sim C17A-C18A \\sim C18A-C19A \\sim C19A-C17A
 with sigma of 0.015
 C7-C5 \\sim C8A-C5A \\sim C9-C5 \\sim C9A-C5A \\sim C8-C5 \\sim C7A-C5A \\sim
C17-C15 \\sim C18A-C15A ~
 C19-C15 \\sim C19A-C15A \\sim C18-C15 \\sim C17A-C15A
 with sigma of 0.015
 Rh1-C4 \\sim Rh1-C4A \\sim Rh11-C14 \\sim Rh11-C14A
 with sigma of 0.005
 C4-C5 \\sim C4A-C5A \\sim C14-C15 \\sim C14A-C15A
 with sigma of 0.005
 C208-F104 \\sim C208-F105 \\sim C208-F106 \\sim C208-F204 \\sim C208-F205
\\sim C208-F206
 with sigma of 0.01
 F104-F105 \\sim F105-F106 \\sim F106-F104 \\sim F204-F205 \\sim F205-F206
\\sim F206-F204
 with sigma of 0.01
 C205-F104 \\sim C205-F105 \\sim C205-F106 \\sim C205-F204 \\sim C205-F205
\\sim C205-F206
 with sigma of 0.01
 C215-F107 \\sim C215-F108 \\sim C215-F109 \\sim C215-F207 \\sim C215-F208
\\sim C215-F209
 with sigma of 0.01
 F107-F108 \\sim F108-F109 \\sim F109-F107 \\sim F207-F208 \\sim F208-F209
\\sim F209-F207
 with sigma of 0.01
 C211-F107 \\sim C211-F108 \\sim C211-F109 \\sim C211-F207 \\sim C211-F208
\\sim C211-F209
 with sigma of 0.01
 C223-F113 \\sim C223-F114 \\sim C223-F115 \\sim C223-F213 \\sim C223-F214
\\sim C223-F215
 with sigma of 0.01
 F113-F114 \\sim F114-F115 \\sim F115-F113 \\sim F213-F214 \\sim F214-F215
\\sim F215-F213
 with sigma of 0.01
 C219-F113 \\sim C219-F114 \\sim C219-F115 \\sim C219-F213 \\sim C219-F214
\\sim C219-F215
 with sigma of 0.01
 C407-F301 \\sim C407-F302 \\sim C407-F303 \\sim C407-F401 \\sim C407-F402
\\sim C407-F403
 with sigma of 0.01
 F301-F302 \\sim F302-F303 \\sim F303-F301 \\sim F401-F402 \\sim F402-F403
\\sim F403-F401
 with sigma of 0.01
 C403-F301 \\sim C403-F302 \\sim C403-F303 \\sim C403-F401 \\sim C403-F402
\\sim C403-F403
 with sigma of 0.01
 C408-F304 \\sim C408-F305 \\sim C408-F306 \\sim C408-F404 \\sim C408-F405
\\sim C408-F406
 with sigma of 0.01
 F304-F305 \\sim F305-F306 \\sim F306-F304 \\sim F404-F405 \\sim F405-F406
\\sim F406-F404
 with sigma of 0.01
 C405-F304 \\sim C405-F305 \\sim C405-F306 \\sim C405-F404 \\sim C405-F405
\\sim C405-F406
 with sigma of 0.01
 C415-F307 \\sim C415-F308 \\sim C415-F309 \\sim C415-F407 \\sim C415-F408
\\sim C415-F409
 with sigma of 0.01
 F307-F308 \\sim F308-F309 \\sim F309-F307 \\sim F407-F408 \\sim F408-F409
\\sim F409-F407
 with sigma of 0.01
 C411-F307 \\sim C411-F308 \\sim C411-F309 \\sim C411-F407 \\sim C411-F408
\\sim C411-F409
 with sigma of 0.01
 C416-F310 \\sim C416-F311 \\sim C416-F312 \\sim C416-F410 \\sim C416-F411
\\sim C416-F412
 with sigma of 0.01
 F310-F311 \\sim F311-F312 \\sim F312-F310 \\sim F410-F411 \\sim F411-F412
\\sim F412-F410
 with sigma of 0.01
 C413-F310 \\sim C413-F311 \\sim C413-F312 \\sim C413-F410 \\sim C413-F411
\\sim C413-F412
 with sigma of 0.01
 C431-F319 \\sim C431-F320 \\sim C431-F321 \\sim C431-F419 \\sim C431-F420
\\sim C431-F421
 with sigma of 0.01
 F319-F320 \\sim F320-F321 \\sim F321-F319 \\sim F419-F420 \\sim F420-F421
\\sim F421-F419
 with sigma of 0.01
 C427-F319 \\sim C427-F320 \\sim C427-F321 \\sim C427-F419 \\sim C427-F420
\\sim C427-F421
 with sigma of 0.01
 C207-F101 \\sim C207-F102 \\sim C207-F103 \\sim C307-F201 \\sim C307-F202
\\sim C307-F203
 with sigma of 0.01
 F101-F102 \\sim F102-F103 \\sim F103-F101 \\sim F201-F202 \\sim F202-F203
\\sim F203-F201
 with sigma of 0.01
 C203-F101 \\sim C203-F102 \\sim C203-F103 \\sim C203-F201 \\sim C203-F202
\\sim C203-F203
 with sigma of 0.01
 C203-C207 \\sim C203-C307
 with sigma of 0.01
3. Uiso/Uaniso restraints and constraints
C4 \\sim C6 \\sim C9 \\sim C5 \\sim C7 \\sim C8 \\sim C4A \\sim C5A \\sim C6A
\\sim C8A \\sim C9A \\sim C7A \\sim C14 \\sim C15 \\sim C16 \\sim C18 \\sim C19
\\sim C17 \\sim C15A \\sim C14A \\sim C16A \\sim C18A \\sim C17A \\sim C19A
\\sim C207 \\sim C307 \\sim F101 \\sim F102 \\sim F103 \\sim F104 \\sim F105
\\sim F106 \\sim F107 \\sim F108 \\sim F109 \\sim F110 \\sim F111 \\sim F112
\\sim F113 \\sim F114 \\sim F115 \\sim F116 \\sim F117 \\sim F118 \\sim F119
\\sim F120 \\sim F121 \\sim F122 \\sim F123 \\sim F124 \\sim F201 \\sim F202
\\sim F203 \\sim F204 \\sim F205 \\sim F206 \\sim F207 \\sim F208 \\sim F209
\\sim F213 \\sim F214 \\sim F215 \\sim F301 \\sim F302 \\sim F303 \\sim F304
\\sim F305 \\sim F306 \\sim F307 \\sim F308 \\sim F309 \\sim F310 \\sim F311
\\sim F312 \\sim F313 \\sim F314 \\sim F315 \\sim F316 \\sim F317 \\sim F318
\\sim F319 \\sim F320 \\sim F321 \\sim F322 \\sim F323 \\sim F324 \\sim F401
\\sim F402 \\sim F403 \\sim F404 \\sim F405 \\sim F406 \\sim F407 \\sim F408
\\sim F409 \\sim F410 \\sim F411 \\sim F412 \\sim F419 \\sim F420 \\sim F421:
within 2A with sigma of 0.01 and sigma for terminal atoms of 0.02
Uanis(C4) \\sim Ueq, Uanis(C6) \\sim Ueq, Uanis(C9) \\sim Ueq, Uanis(C5) \\sim
Ueq, Uanis(C7) \\sim Ueq, Uanis(C8) \\sim Ueq, Uanis(C4A) \\sim Ueq, Uanis(C5A)
\\sim Ueq, Uanis(C6A) \\sim Ueq, Uanis(C8A) \\sim Ueq, Uanis(C9A) \\sim Ueq,
Uanis(C7A) \\sim Ueq, Uanis(C14) \\sim Ueq, Uanis(C15) \\sim Ueq, Uanis(C16)
\\sim Ueq, Uanis(C18) \\sim Ueq, Uanis(C19) \\sim Ueq, Uanis(C17) \\sim Ueq,
Uanis(C15A) \\sim Ueq, Uanis(C14A) \\sim Ueq, Uanis(C16A) \\sim Ueq,
Uanis(C18A) \\sim Ueq, Uanis(C17A) \\sim Ueq, Uanis(C19A) \\sim Ueq,
Uanis(C207) \\sim Ueq, Uanis(C307) \\sim Ueq, Uanis(F101) \\sim Ueq,
Uanis(F102) \\sim Ueq, Uanis(F103) \\sim Ueq, Uanis(F104) \\sim Ueq,
Uanis(F105) \\sim Ueq, Uanis(F106) \\sim Ueq, Uanis(F107) \\sim Ueq,
Uanis(F108) \\sim Ueq, Uanis(F109) \\sim Ueq, Uanis(F110) \\sim Ueq,
Uanis(F111) \\sim Ueq, Uanis(F112) \\sim Ueq, Uanis(F113) \\sim Ueq,
Uanis(F114) \\sim Ueq, Uanis(F115) \\sim Ueq, Uanis(F116) \\sim Ueq,
Uanis(F117) \\sim Ueq, Uanis(F118) \\sim Ueq, Uanis(F119) \\sim Ueq,
Uanis(F120) \\sim Ueq, Uanis(F121) \\sim Ueq, Uanis(F122) \\sim Ueq,
Uanis(F123) \\sim Ueq, Uanis(F124) \\sim Ueq, Uanis(F201) \\sim Ueq,
Uanis(F202) \\sim Ueq, Uanis(F203) \\sim Ueq, Uanis(F204) \\sim Ueq,
Uanis(F205) \\sim Ueq, Uanis(F206) \\sim Ueq, Uanis(F207) \\sim Ueq,
Uanis(F208) \\sim Ueq, Uanis(F209) \\sim Ueq, Uanis(F213) \\sim Ueq,
Uanis(F214) \\sim Ueq, Uanis(F215) \\sim Ueq, Uanis(F301) \\sim Ueq,
Uanis(F302) \\sim Ueq, Uanis(F303) \\sim Ueq, Uanis(F304) \\sim Ueq,
Uanis(F305) \\sim Ueq, Uanis(F306) \\sim Ueq, Uanis(F307) \\sim Ueq,
Uanis(F308) \\sim Ueq, Uanis(F309) \\sim Ueq, Uanis(F310) \\sim Ueq,
Uanis(F311) \\sim Ueq, Uanis(F312) \\sim Ueq, Uanis(F313) \\sim Ueq,
Uanis(F314) \\sim Ueq, Uanis(F315) \\sim Ueq, Uanis(F316) \\sim Ueq,
Uanis(F317) \\sim Ueq, Uanis(F318) \\sim Ueq, Uanis(F319) \\sim Ueq,
Uanis(F320) \\sim Ueq, Uanis(F321) \\sim Ueq, Uanis(F322) \\sim Ueq,
Uanis(F323) \\sim Ueq, Uanis(F324) \\sim Ueq, Uanis(F401) \\sim Ueq,
Uanis(F402) \\sim Ueq, Uanis(F403) \\sim Ueq, Uanis(F404) \\sim Ueq,
Uanis(F405) \\sim Ueq, Uanis(F406) \\sim Ueq, Uanis(F407) \\sim Ueq,
Uanis(F408) \\sim Ueq, Uanis(F409) \\sim Ueq, Uanis(F410) \\sim Ueq,
Uanis(F411) \\sim Ueq, Uanis(F412) \\sim Ueq, Uanis(F419) \\sim Ueq,
Uanis(F420) \\sim Ueq, Uanis(F421) \\sim Ueq: with sigma of 0.005 and sigma for
terminal atoms of 0.01
Uanis(C6A) = Uanis(C6)
Uanis(C8A) = Uanis(C9)
Uanis(C16A) = Uanis(C16)
Uanis(C19A) = Uanis(C18)
Uanis(C19) = Uanis(C18A)
Uanis(C207) = Uanis(C307)
4. Others
 Sof(C4A)=Sof(C5A)=Sof(H5A)=Sof(C6A)=Sof(C7A)=Sof(H7AA)=Sof(H7AB)=Sof(H7AC)=
 Sof(C8A)=Sof(H8AA)=Sof(H8AB)=Sof(H8AC)=Sof(C9A)=Sof(H9AA)=Sof(H9AB)=Sof(H9AC)=
 1-FVAR(1)
 Sof(C4)=Sof(C5)=Sof(H5)=Sof(C6)=Sof(C7)=Sof(H7A)=Sof(H7B)=Sof(H7C)=Sof(C8)=
 Sof(H8A)=Sof(H8B)=Sof(H8C)=Sof(C9)=Sof(H9A)=Sof(H9B)=Sof(H9C)=FVAR(1)
 Sof(C14A)=Sof(C15A)=Sof(H15A)=Sof(C16A)=Sof(C17A)=Sof(H17D)=Sof(H17E)=
 Sof(H17F)=Sof(C18A)=Sof(H18D)=Sof(H18E)=Sof(H18F)=Sof(C19A)=Sof(H19D)=
 Sof(H19E)=Sof(H19F)=1-FVAR(2)
 Sof(C14)=Sof(C15)=Sof(H15)=Sof(C16)=Sof(C17)=Sof(H17A)=Sof(H17B)=Sof(H17C)=
 Sof(C18)=Sof(H18A)=Sof(H18B)=Sof(H18C)=Sof(C19)=Sof(H19A)=Sof(H19B)=Sof(H19C)=
 FVAR(2)
 Sof(F213)=Sof(F214)=Sof(F215)=1-FVAR(3)
 Sof(F113)=Sof(F114)=Sof(F115)=FVAR(3)
 Sof(F201)=Sof(F202)=Sof(F203)=Sof(C307)=1-FVAR(4)
 Sof(F101)=Sof(F102)=Sof(F103)=Sof(C207)=FVAR(4)
 Sof(F207)=Sof(F208)=Sof(F209)=1-FVAR(5)
 Sof(F107)=Sof(F108)=Sof(F109)=FVAR(5)
 Sof(F204)=Sof(F205)=Sof(F206)=1-FVAR(6)
 Sof(F104)=Sof(F105)=Sof(F106)=FVAR(6)
 Sof(F401)=Sof(F402)=Sof(F403)=1-FVAR(7)
 Sof(F301)=Sof(F302)=Sof(F303)=FVAR(7)
 Sof(F404)=Sof(F405)=Sof(F406)=1-FVAR(8)
 Sof(F304)=Sof(F305)=Sof(F306)=FVAR(8)
 Sof(F419)=Sof(F420)=Sof(F421)=1-FVAR(9)
 Sof(F319)=Sof(F320)=Sof(F321)=FVAR(9)
 Sof(F407)=Sof(F408)=Sof(F409)=1-FVAR(10)
 Sof(F307)=Sof(F308)=Sof(F309)=FVAR(10)
 Sof(F410)=Sof(F411)=Sof(F412)=1-FVAR(11)
 Sof(F310)=Sof(F311)=Sof(F312)=FVAR(11)
5.a Secondary CH2 refined with riding coordinates:
 C26(H26A,H26B), C27(H27A,H27B), C126(H12A,H12B), C127(H12C,H12D)
5.b Aromatic/amide H refined with riding coordinates:
 C5(H5), C5A(H5A), C22(H22), C23(H23), C24(H24), C15(H15), C15A(H15A),
 C122(H122), C123(H123), C124(H124), C202(H202), C204(H204), C206(H206),
 C210(H210), C212(H212), C214(H214), C218(H218), C220(H220), C222(H222),
 C226(H226), C228(H228), C230(H230), C402(H402), C404(H404), C406(H406),
 C410(H410), C412(H412), C414(H414), C418(H418), C420(H420), C422(H422),
 C426(H426), C428(H428), C430(H430)
5.c Idealised Me refined as rotating group:
 C7(H7A,H7B,H7C), C7A(H7AA,H7AB,H7AC), C8(H8A,H8B,H8C), C8A(H8AA,H8AB,H8AC),
 C9(H9A,H9B,H9C), C9A(H9AA,H9AB,H9AC), C29(H29A,H29B,H29C), C30(H30A,H30B,H30C),
  C31(H31A,H31B,H31C), C33(H33A,H33B,H33C), C34(H34A,H34B,H34C), C35(H35A,H35B,
 H35C), C37(H37A,H37B,H37C), C38(H38A,H38B,H38C), C39(H39A,H39B,H39C), C41(H41A,
 H41B,H41C), C42(H42A,H42B,H42C), C43(H43A,H43B,H43C), C17(H17A,H17B,H17C),
 C17A(H17D,H17E,H17F), C18(H18A,H18B,H18C), C18A(H18D,H18E,H18F), C19(H19A,H19B,
 H19C), C19A(H19D,H19E,H19F), C129(H12E,H12F,H12G), C130(H13A,H13B,H13C),
 C131(H13D,H13E,H13F), C133(H13G,H13H,H13I), C134(H13J,H13K,H13L), C135(H13M,
 H13N,H13O), C137(H13P,H13Q,H13R), C138(H13S,H13T,H13U), C139(H13V,H13W,H13X),
 C141(H14A,H14B,H14C), C142(H14D,H14E,H14F), C143(H14G,H14H,H14I)
;
_olex2_submission_special_instructions 'No special instructions were received'
_oxdiff_exptl_absorpt_empirical_details
;
Empirical correction (ABSPACK) includes:
- Absorption correction using spherical harmonics
- Frame scaling
;
_oxdiff_exptl_absorpt_empirical_full_max 4.693
_oxdiff_exptl_absorpt_empirical_full_min 0.598

loop_
_space_group_symop_operation_xyz
'x, y, z'
'-x, -y, -z'

loop_
_atom_site_label
_atom_site_type_symbol
_atom_site_fract_x
_atom_site_fract_y
_atom_site_fract_z
_atom_site_U_iso_or_equiv
_atom_site_adp_type
_atom_site_occupancy
_atom_site_site_symmetry_order
_atom_site_calc_flag
_atom_site_refinement_flags_posn
_atom_site_refinement_flags_adp
_atom_site_refinement_flags_occupancy
_atom_site_disorder_assembly
_atom_site_disorder_group
Rh1 Rh 1.24469(2) 0.24281(2) 0.49460(2) 0.02352(6) Uani 1 1 d D . . . .
P2 P 1.08575(6) 0.21447(4) 0.47763(3) 0.02701(15) Uani 1 1 d . . . . .
P3 P 1.41720(6) 0.26010(4) 0.49354(4) 0.02611(15) Uani 1 1 d . . . . .
N20 N 1.29672(18) 0.20249(12) 0.43062(11) 0.0268(5) Uani 1 1 d . . . . .
C4 C 1.2031(3) 0.2890(2) 0.5410(2) 0.0312(9) Uani 0.792(5) 1 d D U P A 1
C4A C 1.2066(13) 0.2581(10) 0.5635(6) 0.038(3) Uani 0.208(5) 1 d D U P A 2
C5 C 1.1789(3) 0.32818(19) 0.5676(2) 0.0415(10) Uani 0.792(5) 1 d D U P A 1
H5 H 1.1960 0.3715 0.5428 0.050 Uiso 0.792(5) 1 calc R . P A 1
C5A C 1.1812(12) 0.2599(7) 0.6168(4) 0.044(2) Uani 0.208(5) 1 d D U P A 2
H5A H 1.1833 0.2197 0.6509 0.053 Uiso 0.208(5) 1 calc R . P A 2
C6 C 1.1289(4) 0.3181(3) 0.6305(3) 0.0519(10) Uani 0.792(5) 1 d D U P A 1
C6A C 1.1490(12) 0.3153(9) 0.6329(8) 0.0519(10) Uani 0.208(5) 1 d D U P A 2
C7 C 1.0994(5) 0.2482(2) 0.6663(2) 0.0615(15) Uani 0.792(5) 1 d D U P A 1
H7A H 1.1616 0.2212 0.6734 0.092 Uiso 0.792(5) 1 calc GR . P A 1
H7B H 1.0539 0.2354 0.6424 0.092 Uiso 0.792(5) 1 calc GR . P A 1
H7C H 1.0637 0.2430 0.7060 0.092 Uiso 0.792(5) 1 calc GR . P A 1
C7A C 1.1361(18) 0.3758(7) 0.5732(9) 0.081(5) Uani 0.208(5) 1 d D U P A 2
H7AA H 1.2013 0.3847 0.5477 0.122 Uiso 0.208(5) 1 calc GR . P A 2
H7AB H 1.1165 0.4123 0.5839 0.122 Uiso 0.208(5) 1 calc GR . P A 2
H7AC H 1.0824 0.3686 0.5502 0.122 Uiso 0.208(5) 1 calc GR . P A 2
C8 C 1.0324(4) 0.3604(3) 0.6237(3) 0.084(2) Uani 0.792(5) 1 d D U P A 1
H8A H 0.9985 0.3523 0.6646 0.126 Uiso 0.792(5) 1 calc GR . P A 1
H8B H 0.9851 0.3506 0.5987 0.126 Uiso 0.792(5) 1 calc GR . P A 1
H8C H 1.0517 0.4056 0.6034 0.126 Uiso 0.792(5) 1 calc GR . P A 1
C8A C 1.2296(17) 0.3280(13) 0.6694(12) 0.0722(17) Uani 0.208(5) 1 d D U P A 2
H8AA H 1.2246 0.2956 0.7119 0.108 Uiso 0.208(5) 1 calc GR . P A 2
H8AB H 1.2176 0.3707 0.6699 0.108 Uiso 0.208(5) 1 calc GR . P A 2
H8AC H 1.2983 0.3260 0.6501 0.108 Uiso 0.208(5) 1 calc GR . P A 2
C9 C 1.2048(5) 0.3367(4) 0.6659(3) 0.0722(17) Uani 0.792(5) 1 d D U P A 1
H9A H 1.2621 0.3058 0.6759 0.108 Uiso 0.792(5) 1 calc GR . P A 1
H9B H 1.1699 0.3370 0.7041 0.108 Uiso 0.792(5) 1 calc GR . P A 1
H9C H 1.2313 0.3796 0.6404 0.108 Uiso 0.792(5) 1 calc GR . P A 1
C9A C 1.0454(12) 0.3020(9) 0.6704(9) 0.062(4) Uani 0.208(5) 1 d D U P A 2
H9AA H 0.9913 0.3026 0.6439 0.093 Uiso 0.208(5) 1 calc GR . P A 2
H9AB H 1.0305 0.3350 0.6868 0.093 Uiso 0.208(5) 1 calc GR . P A 2
H9AC H 1.0479 0.2598 0.7047 0.093 Uiso 0.208(5) 1 calc GR . P A 2
C21 C 1.2299(2) 0.19027(16) 0.39535(14) 0.0320(6) Uani 1 1 d . . . . .
C22 C 1.2634(3) 0.16409(19) 0.35300(17) 0.0434(8) Uani 1 1 d . . . . .
H22 H 1.2159 0.1565 0.3285 0.052 Uiso 1 1 calc R . . . .
C23 C 1.3659(3) 0.1493(2) 0.34701(18) 0.0492(9) Uani 1 1 d . . . . .
H23 H 1.3894 0.1307 0.3188 0.059 Uiso 1 1 calc R . . . .
C24 C 1.4347(3) 0.16168(17) 0.38203(17) 0.0392(8) Uani 1 1 d . . . . .
H24 H 1.5059 0.1523 0.3777 0.047 Uiso 1 1 calc R . . . .
C25 C 1.3981(2) 0.18789(15) 0.42356(14) 0.0300(6) Uani 1 1 d . . . . .
C26 C 1.1194(2) 0.20869(18) 0.40250(15) 0.0382(7) Uani 1 1 d . . . . .
H26A H 1.0751 0.1765 0.3987 0.046 Uiso 1 1 calc R . . . .
H26B H 1.1054 0.2505 0.3688 0.046 Uiso 1 1 calc R . . . .
C27 C 1.4696(2) 0.19990(16) 0.46431(16) 0.0343(7) Uani 1 1 d . . . . .
H27A H 1.5363 0.2149 0.4407 0.041 Uiso 1 1 calc R . . . .
H27B H 1.4823 0.1592 0.4997 0.041 Uiso 1 1 calc R . . . .
C28 C 1.0453(2) 0.13198(15) 0.53166(15) 0.0362(7) Uani 1 1 d . . . . .
C29 C 1.1302(3) 0.08679(17) 0.5260(2) 0.0516(9) Uani 1 1 d . . . . .
H29A H 1.1337 0.0868 0.4845 0.077 Uiso 1 1 calc GR . . . .
H29B H 1.1158 0.0434 0.5567 0.077 Uiso 1 1 calc GR . . . .
H29C H 1.1960 0.1009 0.5330 0.077 Uiso 1 1 calc GR . . . .
C30 C 0.9440(3) 0.1107(2) 0.5185(2) 0.0569(10) Uani 1 1 d . . . . .
H30A H 0.8872 0.1363 0.5271 0.085 Uiso 1 1 calc GR . . . .
H30B H 0.9333 0.0653 0.5448 0.085 Uiso 1 1 calc GR . . . .
H30C H 0.9463 0.1168 0.4750 0.085 Uiso 1 1 calc GR . . . .
C31 C 1.0381(3) 0.12911(18) 0.59759(17) 0.0510(9) Uani 1 1 d . . . . .
H31A H 1.1047 0.1402 0.6068 0.076 Uiso 1 1 calc GR . . . .
H31B H 1.0197 0.0857 0.6267 0.076 Uiso 1 1 calc GR . . . .
H31C H 0.9853 0.1596 0.6014 0.076 Uiso 1 1 calc GR . . . .
C32 C 0.9780(3) 0.27415(18) 0.45883(17) 0.0439(8) Uani 1 1 d . . . . .
C33 C 1.0279(3) 0.33953(19) 0.4240(2) 0.0597(11) Uani 1 1 d . . . . .
H33A H 1.0763 0.3469 0.4499 0.090 Uiso 1 1 calc GR . . . .
H33B H 0.9745 0.3731 0.4139 0.090 Uiso 1 1 calc GR . . . .
H33C H 1.0648 0.3405 0.3859 0.090 Uiso 1 1 calc GR . . . .
C34 C 0.9235(3) 0.2736(2) 0.5191(2) 0.0561(10) Uani 1 1 d . . . . .
H34A H 0.8851 0.2338 0.5402 0.084 Uiso 1 1 calc GR . . . .
H34B H 0.8759 0.3103 0.5097 0.084 Uiso 1 1 calc GR . . . .
H34C H 0.9748 0.2764 0.5459 0.084 Uiso 1 1 calc GR . . . .
C35 C 0.8997(3) 0.2640(3) 0.4190(2) 0.0697(13) Uani 1 1 d . . . . .
H35A H 0.9339 0.2680 0.3792 0.105 Uiso 1 1 calc GR . . . .
H35B H 0.8446 0.2963 0.4122 0.105 Uiso 1 1 calc GR . . . .
H35C H 0.8704 0.2211 0.4402 0.105 Uiso 1 1 calc GR . . . .
C36 C 1.4818(3) 0.23573(19) 0.56711(18) 0.0491(9) Uani 1 1 d . . . . .
C37 C 1.4227(5) 0.1778(2) 0.61359(19) 0.0754(15) Uani 1 1 d . . . . .
H37A H 1.3510 0.1904 0.6192 0.113 Uiso 1 1 calc GR . . . .
H37B H 1.4542 0.1623 0.6532 0.113 Uiso 1 1 calc GR . . . .
H37C H 1.4251 0.1437 0.5981 0.113 Uiso 1 1 calc GR . . . .
C38 C 1.4722(4) 0.2896(2) 0.5904(2) 0.0629(12) Uani 1 1 d . . . . .
H38A H 1.5180 0.3246 0.5644 0.094 Uiso 1 1 calc GR . . . .
H38B H 1.4915 0.2732 0.6331 0.094 Uiso 1 1 calc GR . . . .
H38C H 1.4010 0.3056 0.5885 0.094 Uiso 1 1 calc GR . . . .
C39 C 1.5961(4) 0.2180(3) 0.5611(3) 0.0780(17) Uani 1 1 d . . . . .
H39A H 1.6031 0.1847 0.5446 0.117 Uiso 1 1 calc GR . . . .
H39B H 1.6239 0.2019 0.6018 0.117 Uiso 1 1 calc GR . . . .
H39C H 1.6340 0.2560 0.5331 0.117 Uiso 1 1 calc GR . . . .
C40 C 1.4601(3) 0.33964(16) 0.43383(17) 0.0392(8) Uani 1 1 d . . . . .
C41 C 1.4217(4) 0.34409(19) 0.37288(17) 0.0550(10) Uani 1 1 d . . . . .
H41A H 1.4588 0.3126 0.3600 0.082 Uiso 1 1 calc GR . . . .
H41B H 1.4339 0.3872 0.3411 0.082 Uiso 1 1 calc GR . . . .
H41C H 1.3479 0.3353 0.3785 0.082 Uiso 1 1 calc GR . . . .
C42 C 1.5765(3) 0.3487(2) 0.4252(2) 0.0632(13) Uani 1 1 d . . . . .
H42A H 1.6006 0.3535 0.4613 0.095 Uiso 1 1 calc GR . . . .
H42B H 1.5934 0.3873 0.3881 0.095 Uiso 1 1 calc GR . . . .
H42C H 1.6103 0.3113 0.4207 0.095 Uiso 1 1 calc GR . . . .
C43 C 1.4064(3) 0.39324(17) 0.4498(2) 0.0507(9) Uani 1 1 d . . . . .
H43A H 1.3318 0.3872 0.4545 0.076 Uiso 1 1 calc GR . . . .
H43B H 1.4229 0.4349 0.4166 0.076 Uiso 1 1 calc GR . . . .
H43C H 1.4302 0.3917 0.4885 0.076 Uiso 1 1 calc GR . . . .
Rh11 Rh -0.17575(2) 0.24898(2) 0.99050(2) 0.01850(6) Uani 1 1 d D . . . .
P12 P -0.14697(5) 0.33976(3) 1.00770(3) 0.01953(13) Uani 1 1 d . . . . .
P13 P -0.18536(5) 0.14497(3) 0.99743(3) 0.02102(14) Uani 1 1 d . . . . .
N120 N -0.03963(16) 0.21422(11) 1.03811(10) 0.0211(4) Uani 1 1 d . . . . .
C14 C -0.2990(3) 0.2779(2) 0.9567(2) 0.0246(10) Uani 0.700(5) 1 d D U P B 1
C14A C -0.2723(7) 0.2858(5) 0.9343(4) 0.023(2) Uani 0.300(5) 1 d D U P B 2
C15 C -0.3871(3) 0.3005(2) 0.93490(19) 0.0320(9) Uani 0.700(5) 1 d D U P B 1
H15 H -0.4396 0.3005 0.9652 0.038 Uiso 0.700(5) 1 calc R . P B 1
C15A C -0.3265(6) 0.3152(4) 0.8872(3) 0.0278(17) Uani 0.300(5) 1 d D U P B 2
H15A H -0.2877 0.3340 0.8487 0.033 Uiso 0.300(5) 1 calc R . P B 2
C16 C -0.4211(4) 0.3270(3) 0.8693(2) 0.0311(10) Uani 0.700(5) 1 d D U P B 1
C16A C -0.4419(10) 0.3243(5) 0.8840(5) 0.0311(10) Uani 0.300(5) 1 d D U P B 2
C17 C -0.3328(3) 0.3230(2) 0.8245(2) 0.0422(12) Uani 0.700(5) 1 d D U P B 1
H17A H -0.2729 0.3451 0.8286 0.063 Uiso 0.700(5) 1 calc GR . P B 1
H17B H -0.3539 0.3434 0.7822 0.063 Uiso 0.700(5) 1 calc GR . P B 1
H17C H -0.3149 0.2780 0.8339 0.063 Uiso 0.700(5) 1 calc GR . P B 1
C17A C -0.4956(7) 0.2922(6) 0.9483(4) 0.046(3) Uani 0.300(5) 1 d D U P B 2
H17D H -0.4826 0.2458 0.9640 0.069 Uiso 0.300(5) 1 calc GR . P B 2
H17E H -0.5698 0.3007 0.9462 0.069 Uiso 0.300(5) 1 calc GR . P B 2
H17F H -0.4689 0.3093 0.9760 0.069 Uiso 0.300(5) 1 calc GR . P B 2
C18 C -0.4560(6) 0.3964(3) 0.8507(4) 0.0501(13) Uani 0.700(5) 1 d D U P B 1
H18A H -0.5072 0.3997 0.8821 0.075 Uiso 0.700(5) 1 calc GR . P B 1
H18B H -0.4864 0.4115 0.8109 0.075 Uiso 0.700(5) 1 calc GR . P B 1
H18C H -0.3967 0.4229 0.8473 0.075 Uiso 0.700(5) 1 calc GR . P B 1
C18A C -0.4791(9) 0.2951(7) 0.8416(5) 0.0463(14) Uani 0.300(5) 1 d D U P B 2
H18D H -0.4453 0.3163 0.8002 0.069 Uiso 0.300(5) 1 calc GR . P B 2
H18E H -0.5538 0.3012 0.8396 0.069 Uiso 0.300(5) 1 calc GR . P B 2
H18F H -0.4622 0.2493 0.8579 0.069 Uiso 0.300(5) 1 calc GR . P B 2
C19 C -0.5107(4) 0.2876(3) 0.8666(3) 0.0463(14) Uani 0.700(5) 1 d D U P B 1
H19A H -0.4877 0.2432 0.8766 0.069 Uiso 0.700(5) 1 calc GR . P B 1
H19B H -0.5352 0.3057 0.8250 0.069 Uiso 0.700(5) 1 calc GR . P B 1
H19C H -0.5667 0.2886 0.8965 0.069 Uiso 0.700(5) 1 calc GR . P B 1
C19A C -0.4701(13) 0.3955(5) 0.8587(8) 0.0501(13) Uani 0.300(5) 1 d D U P B 2
H19D H -0.4564 0.4131 0.8889 0.075 Uiso 0.300(5) 1 calc GR . P B 2
H19E H -0.5433 0.4011 0.8510 0.075 Uiso 0.300(5) 1 calc GR . P B 2
H19F H -0.4288 0.4180 0.8201 0.075 Uiso 0.300(5) 1 calc GR . P B 2
C121 C 0.0074(2) 0.25063(13) 1.06156(12) 0.0232(5) Uani 1 1 d . . . . .
C122 C 0.0780(2) 0.22413(14) 1.10606(14) 0.0289(6) Uani 1 1 d . . . . .
H122 H 0.1088 0.2500 1.1229 0.035 Uiso 1 1 calc R . . . .
C123 C 0.1029(2) 0.15987(15) 1.12563(14) 0.0313(6) Uani 1 1 d . . . . .
H123 H 0.1493 0.1407 1.1570 0.038 Uiso 1 1 calc R . . . .
C124 C 0.0598(2) 0.12362(13) 1.09909(14) 0.0274(6) Uani 1 1 d . . . . .
H124 H 0.0786 0.0798 1.1108 0.033 Uiso 1 1 calc R . . . .
C125 C -0.0110(2) 0.15164(13) 1.05533(13) 0.0233(5) Uani 1 1 d . . . . .
C126 C -0.0160(2) 0.32112(13) 1.03491(13) 0.0239(5) Uani 1 1 d . . . . .
H12A H 0.0348 0.3428 0.9999 0.029 Uiso 1 1 calc R . . . .
H12B H -0.0086 0.3383 1.0667 0.029 Uiso 1 1 calc R . . . .
C127 C -0.0557(2) 0.11547(13) 1.02249(13) 0.0248(6) Uani 1 1 d . . . . .
H12C H -0.0595 0.0695 1.0503 0.030 Uiso 1 1 calc R . . . .
H12D H -0.0093 0.1193 0.9859 0.030 Uiso 1 1 calc R . . . .
C128 C -0.1300(2) 0.41883(13) 0.94074(13) 0.0254(6) Uani 1 1 d . . . . .
C129 C -0.0801(3) 0.40369(15) 0.88742(14) 0.0360(7) Uani 1 1 d . . . . .
H12E H -0.0144 0.3812 0.8992 0.054 Uiso 1 1 calc GR . . . .
H12F H -0.0679 0.4437 0.8511 0.054 Uiso 1 1 calc GR . . . .
H12G H -0.1258 0.3765 0.8777 0.054 Uiso 1 1 calc GR . . . .
C130 C -0.0602(2) 0.46509(14) 0.95244(16) 0.0341(7) Uani 1 1 d . . . . .
H13A H -0.0895 0.4732 0.9882 0.051 Uiso 1 1 calc GR . . . .
H13B H -0.0555 0.5056 0.9160 0.051 Uiso 1 1 calc GR . . . .
H13C H 0.0086 0.4459 0.9606 0.051 Uiso 1 1 calc GR . . . .
C131 C -0.2354(2) 0.45121(15) 0.92319(17) 0.0375(7) Uani 1 1 d . . . . .
H13D H -0.2815 0.4209 0.9185 0.056 Uiso 1 1 calc GR . . . .
H13E H -0.2269 0.4889 0.8842 0.056 Uiso 1 1 calc GR . . . .
H13F H -0.2650 0.4645 0.9557 0.056 Uiso 1 1 calc GR . . . .
C132 C -0.2265(2) 0.34430(15) 1.07531(14) 0.0310(6) Uani 1 1 d . . . . .
C133 C -0.2036(3) 0.28211(17) 1.13112(15) 0.0433(8) Uani 1 1 d . . . . .
H13G H -0.2106 0.2452 1.1203 0.065 Uiso 1 1 calc GR . . . .
H13H H -0.2523 0.2784 1.1662 0.065 Uiso 1 1 calc GR . . . .
H13I H -0.1332 0.2832 1.1423 0.065 Uiso 1 1 calc GR . . . .
C134 C -0.3406(2) 0.3456(2) 1.06420(18) 0.0458(9) Uani 1 1 d . . . . .
H13J H -0.3565 0.3849 1.0288 0.069 Uiso 1 1 calc GR . . . .
H13K H -0.3825 0.3443 1.1010 0.069 Uiso 1 1 calc GR . . . .
H13L H -0.3559 0.3083 1.0557 0.069 Uiso 1 1 calc GR . . . .
C135 C -0.2029(3) 0.40128(17) 1.09040(16) 0.0399(8) Uani 1 1 d . . . . .
H13M H -0.1287 0.4024 1.0941 0.060 Uiso 1 1 calc GR . . . .
H13N H -0.2401 0.3970 1.1295 0.060 Uiso 1 1 calc GR . . . .
H13O H -0.2245 0.4410 1.0573 0.060 Uiso 1 1 calc GR . . . .
C136 C -0.1919(2) 0.12612(14) 0.92775(14) 0.0292(6) Uani 1 1 d . . . . .
C137 C -0.1279(3) 0.17738(16) 0.87539(15) 0.0383(7) Uani 1 1 d . . . . .
H13P H -0.1542 0.2200 0.8705 0.057 Uiso 1 1 calc GR . . . .
H13Q H -0.1329 0.1717 0.8368 0.057 Uiso 1 1 calc GR . . . .
H13R H -0.0558 0.1731 0.8854 0.057 Uiso 1 1 calc GR . . . .
C138 C -0.3037(3) 0.13073(17) 0.91062(16) 0.0410(8) Uani 1 1 d . . . . .
H13S H -0.3427 0.0949 0.9416 0.062 Uiso 1 1 calc GR . . . .
H13T H -0.3052 0.1289 0.8701 0.062 Uiso 1 1 calc GR . . . .
H13U H -0.3346 0.1713 0.9092 0.062 Uiso 1 1 calc GR . . . .
C139 C -0.1468(3) 0.05950(16) 0.93603(16) 0.0400(8) Uani 1 1 d . . . . .
H13V H -0.0738 0.0577 0.9437 0.060 Uiso 1 1 calc GR . . . .
H13W H -0.1540 0.0522 0.8985 0.060 Uiso 1 1 calc GR . . . .
H13X H -0.1839 0.0264 0.9712 0.060 Uiso 1 1 calc GR . . . .
C140 C -0.2747(2) 0.09527(14) 1.06406(14) 0.0296(6) Uani 1 1 d . . . . .
C141 C -0.2366(3) 0.09992(15) 1.12218(14) 0.0341(7) Uani 1 1 d . . . . .
H14A H -0.1683 0.0797 1.1299 0.051 Uiso 1 1 calc GR . . . .
H14B H -0.2848 0.0779 1.1578 0.051 Uiso 1 1 calc GR . . . .
H14C H -0.2325 0.1451 1.1157 0.051 Uiso 1 1 calc GR . . . .
C142 C -0.2779(3) 0.02476(15) 1.07439(16) 0.0377(7) Uani 1 1 d . . . . .
H14D H -0.3116 0.0208 1.0407 0.057 Uiso 1 1 calc GR . . . .
H14E H -0.3167 0.0008 1.1137 0.057 Uiso 1 1 calc GR . . . .
H14F H -0.2076 0.0074 1.0755 0.057 Uiso 1 1 calc GR . . . .
C143 C -0.3834(2) 0.12467(18) 1.05579(18) 0.0430(8) Uani 1 1 d . . . . .
H14G H -0.3814 0.1691 1.0519 0.064 Uiso 1 1 calc GR . . . .
H14H H -0.4291 0.1000 1.0917 0.064 Uiso 1 1 calc GR . . . .
H14I H -0.4091 0.1237 1.0184 0.064 Uiso 1 1 calc GR . . . .
F101 F 0.7535(3) 0.01783(17) 0.51423(16) 0.0655(11) Uani 0.791(4) 1 d D U P C 1
F102 F 0.7074(2) 0.11330(13) 0.49481(11) 0.0493(8) Uani 0.791(4) 1 d D U P C 1
F103 F 0.6061(2) 0.0547(2) 0.47691(12) 0.0665(11) Uani 0.791(4) 1 d D U P C 1
F104 F 0.3103(3) 0.0197(3) 0.6216(2) 0.0773(19) Uani 0.596(6) 1 d D U P D 1
F105 F 0.3256(3) -0.0150(4) 0.7156(2) 0.0773(19) Uani 0.596(6) 1 d D U P D 1
F106 F 0.3518(3) -0.0749(2) 0.6672(4) 0.089(2) Uani 0.596(6) 1 d D U P D 1
F107 F 0.8037(3) 0.25392(15) 0.63916(15) 0.0651(13) Uani 0.775(6) 1 d D U P E 1
F108 F 0.8168(3) 0.25927(18) 0.72452(15) 0.0759(15) Uani 0.775(6) 1 d D U P E 1
F109 F 0.6967(2) 0.30705(12) 0.6703(2) 0.0741(14) Uani 0.775(6) 1 d D U P E 1
F110 F 0.42323(19) 0.12277(16) 0.86675(11) 0.0770(8) Uani 1 1 d . U . . .
F111 F 0.35875(14) 0.11610(12) 0.79151(12) 0.0546(6) Uani 1 1 d . U . . .
F112 F 0.39102(17) 0.20762(11) 0.78882(16) 0.0792(9) Uani 1 1 d . U . . .
F113 F 0.9868(6) -0.0811(3) 0.6287(2) 0.0605(15) Uani 0.675(18) 1 d D U P F 1
F114 F 0.9901(6) -0.15564(19) 0.7181(3) 0.0646(19) Uani 0.675(18) 1 d D U P F 1
F115 F 1.1219(2) -0.0960(4) 0.6756(5) 0.0615(18) Uani 0.675(18) 1 d D U P F 1
F116 F 1.05523(16) 0.03264(11) 0.84847(9) 0.0485(5) Uani 1 1 d . U . . .
F117 F 1.03996(17) 0.11758(10) 0.76819(12) 0.0575(6) Uani 1 1 d . U . . .
F118 F 1.16572(14) 0.05251(12) 0.77151(11) 0.0544(6) Uani 1 1 d . U . . .
F119 F 0.6840(2) -0.24965(11) 0.83390(13) 0.0678(7) Uani 1 1 d . U . . .
F120 F 0.5325(2) -0.21376(10) 0.81176(12) 0.0723(8) Uani 1 1 d . U . . .
F121 F 0.56382(18) -0.27014(9) 0.90490(10) 0.0521(5) Uani 1 1 d . U . . .
F122 F 0.6362(3) -0.15955(12) 1.03094(10) 0.0772(9) Uani 1 1 d . U . . .
F123 F 0.6082(2) -0.05865(13) 0.99105(11) 0.0654(7) Uani 1 1 d . U . . .
F124 F 0.76023(19) -0.09449(12) 0.99379(10) 0.0582(6) Uani 1 1 d . U . . .
F201 F 0.6350(11) 0.0860(5) 0.4742(3) 0.076(4) Uani 0.209(4) 1 d D U P C 2
F202 F 0.6570(8) -0.0141(4) 0.5064(4) 0.052(3) Uani 0.209(4) 1 d D U P C 2
F203 F 0.7724(6) 0.0427(7) 0.5147(6) 0.069(4) Uani 0.209(4) 1 d D U P C 2
F204 F 0.3452(4) -0.0675(4) 0.7217(3) 0.074(3) Uani 0.404(6) 1 d D U P D 2
F205 F 0.3238(5) -0.0377(5) 0.6301(3) 0.072(2) Uani 0.404(6) 1 d D U P D 2
F206 F 0.3057(4) 0.0265(3) 0.6720(6) 0.092(3) Uani 0.404(6) 1 d D U P D 2
F207 F 0.7409(8) 0.2930(4) 0.7162(5) 0.056(3) Uani 0.225(6) 1 d D U P E 2
F208 F 0.7324(9) 0.2856(5) 0.6320(3) 0.067(4) Uani 0.225(6) 1 d D U P E 2
F209 F 0.8499(4) 0.2390(4) 0.6883(6) 0.056(3) Uani 0.225(6) 1 d D U P E 2
F213 F 1.1164(6) -0.1168(7) 0.7059(9) 0.068(3) Uani 0.325(18) 1 d D U P F 2
F214 F 1.0280(15) -0.0752(5) 0.6265(3) 0.088(4) Uani 0.325(18) 1 d D U P F 2
F215 F 0.9675(8) -0.1508(4) 0.7078(6) 0.044(3) Uani 0.325(18) 1 d D U P F 2
C201 C 0.64061(19) 0.01101(12) 0.68996(12) 0.0200(5) Uani 1 1 d . . . . .
C202 C 0.6825(2) 0.02923(13) 0.62931(13) 0.0251(6) Uani 1 1 d . . . . .
H202 H 0.7531 0.0404 0.6200 0.030 Uiso 1 1 calc R . . . .
C203 C 0.6231(2) 0.03139(14) 0.58192(13) 0.0300(6) Uani 1 1 d D . . . .
C204 C 0.5202(2) 0.01604(15) 0.59323(14) 0.0313(6) Uani 1 1 d . . . . .
H204 H 0.4803 0.0174 0.5609 0.038 Uiso 1 1 calc R . . . .
C205 C 0.4766(2) -0.00145(13) 0.65297(13) 0.0262(6) Uani 1 1 d D . . . .
C206 C 0.5356(2) -0.00382(13) 0.69990(13) 0.0224(5) Uani 1 1 d . . . . .
H206 H 0.5036 -0.0160 0.7404 0.027 Uiso 1 1 calc R . . . .
C207 C 0.6721(3) 0.0544(2) 0.51695(18) 0.0401(9) Uani 0.791(4) 1 d D U P C 1
C208 C 0.3650(2) -0.01889(15) 0.66665(14) 0.0381(7) Uani 1 1 d D . . . .
C209 C 0.66660(19) 0.07954(12) 0.75184(11) 0.0189(5) Uani 1 1 d . . . . .
C210 C 0.72214(19) 0.13630(12) 0.72100(12) 0.0197(5) Uani 1 1 d . . . . .
H210 H 0.7868 0.1345 0.7000 0.024 Uiso 1 1 calc R . . . .
C211 C 0.6856(2) 0.19500(12) 0.72014(12) 0.0214(5) Uani 1 1 d D . . . .
C212 C 0.5898(2) 0.20027(13) 0.74819(12) 0.0229(5) Uani 1 1 d . . . . .
H212 H 0.5645 0.2404 0.7474 0.027 Uiso 1 1 calc R . . . .
C213 C 0.5322(2) 0.14508(13) 0.77741(12) 0.0223(5) Uani 1 1 d . . . . .
C214 C 0.57085(19) 0.08593(13) 0.78036(12) 0.0211(5) Uani 1 1 d . . . . .
H214 H 0.5309 0.0488 0.8024 0.025 Uiso 1 1 calc R . . . .
C215 C 0.7510(2) 0.25343(13) 0.68889(13) 0.0287(6) Uani 1 1 d D . . . .
C216 C 0.4264(2) 0.14827(15) 0.80611(16) 0.0340(7) Uani 1 1 d . . . . .
C217 C 0.82761(19) 0.00366(12) 0.73897(12) 0.0186(5) Uani 1 1 d . . . . .
C218 C 0.8736(2) -0.03833(12) 0.71393(13) 0.0230(5) Uani 1 1 d . . . . .
H218 H 0.8314 -0.0591 0.6969 0.028 Uiso 1 1 calc R . . . .
C219 C 0.9790(2) -0.05053(13) 0.71314(14) 0.0269(6) Uani 1 1 d D . . . .
C220 C 1.0442(2) -0.02064(13) 0.73636(14) 0.0271(6) Uani 1 1 d . . . . .
H220 H 1.1163 -0.0286 0.7354 0.032 Uiso 1 1 calc R . . . .
C221 C 1.0005(2) 0.02139(13) 0.76109(12) 0.0229(5) Uani 1 1 d . . . . .
C222 C 0.89503(19) 0.03231(12) 0.76324(12) 0.0202(5) Uani 1 1 d . . . . .
H222 H 0.8675 0.0602 0.7818 0.024 Uiso 1 1 calc R . . . .
C223 C 1.0215(2) -0.09675(15) 0.68629(17) 0.0459(9) Uani 1 1 d D . . . .
C224 C 1.0669(2) 0.05608(15) 0.78635(15) 0.0307(6) Uani 1 1 d . . . . .
C225 C 0.67018(18) -0.05096(12) 0.81066(12) 0.0187(5) Uani 1 1 d . . . . .
C226 C 0.6454(2) -0.10911(12) 0.80828(12) 0.0216(5) Uani 1 1 d . . . . .
H226 H 0.6413 -0.1107 0.7691 0.026 Uiso 1 1 calc R . . . .
C227 C 0.6266(2) -0.16449(13) 0.86083(13) 0.0233(5) Uani 1 1 d . . . . .
C228 C 0.6333(2) -0.16490(13) 0.91890(13) 0.0254(6) Uani 1 1 d . . . . .
H228 H 0.6215 -0.2029 0.9550 0.030 Uiso 1 1 calc R . . . .
C229 C 0.6578(2) -0.10798(13) 0.92266(12) 0.0244(5) Uani 1 1 d . . . . .
C230 C 0.6754(2) -0.05237(13) 0.86983(12) 0.0214(5) Uani 1 1 d . . . . .
H230 H 0.6915 -0.0142 0.8742 0.026 Uiso 1 1 calc R . . . .
C231 C 0.6012(3) -0.22445(14) 0.85287(16) 0.0354(7) Uani 1 1 d . . . . .
C232 C 0.6651(3) -0.10608(16) 0.98475(14) 0.0375(7) Uani 1 1 d . . . . .
C307 C 0.6712(7) 0.0357(4) 0.5203(4) 0.0401(9) Uani 0.209(4) 1 d D U P C 2
B200 B 0.7026(2) 0.01155(13) 0.74770(13) 0.0172(5) Uani 1 1 d . . . . .
F301 F 0.2180(7) 0.2523(5) 0.8314(7) 0.073(3) Uani 0.53(3) 1 d D U P G 1
F302 F 0.0641(7) 0.2831(4) 0.8343(6) 0.061(2) Uani 0.53(3) 1 d D U P G 1
F303 F 0.1309(11) 0.2272(3) 0.9178(3) 0.065(2) Uani 0.53(3) 1 d D U P G 1
F304 F 0.2164(10) 0.4369(4) 0.9985(4) 0.067(2) Uani 0.53(2) 1 d D U P H 1
F305 F 0.3635(4) 0.3990(7) 0.9853(3) 0.074(3) Uani 0.53(2) 1 d D U P H 1
F306 F 0.2417(7) 0.3366(3) 1.0326(2) 0.0450(17) Uani 0.53(2) 1 d D U P H 1
F307 F -0.1383(4) 0.42913(16) 0.7167(3) 0.0759(15) Uani 0.663(6) 1 d D U P I 1
F308 F -0.1312(5) 0.5095(3) 0.63520(17) 0.098(2) Uani 0.663(6) 1 d D U P I 1
F309 F -0.2487(2) 0.5012(3) 0.7045(4) 0.0901(19) Uani 0.663(6) 1 d D U P I 1
F310 F -0.1252(6) 0.6967(2) 0.75308(19) 0.093(2) Uani 0.618(6) 1 d D U P J 1
F311 F -0.0397(3) 0.6529(3) 0.8310(3) 0.0804(19) Uani 0.618(6) 1 d D U P J 1
F312 F -0.1853(3) 0.6225(2) 0.8311(3) 0.0782(18) Uani 0.618(6) 1 d D U P J 1
F313 F 0.48901(15) 0.35947(9) 0.68883(10) 0.0457(5) Uani 1 1 d . U . . .
F314 F 0.57156(14) 0.44191(10) 0.68045(11) 0.0475(5) Uani 1 1 d . U . . .
F315 F 0.55099(15) 0.42401(11) 0.60004(9) 0.0488(5) Uani 1 1 d . U . . .
F316 F 0.2617(2) 0.60219(12) 0.48501(10) 0.0651(7) Uani 1 1 d . U . . .
F317 F 0.12416(16) 0.55206(13) 0.52584(10) 0.0602(6) Uani 1 1 d . U . . .
F318 F 0.2454(2) 0.50845(13) 0.48921(10) 0.0676(7) Uani 1 1 d . U . . .
F319 F 0.5744(6) 0.6332(3) 0.8298(5) 0.0573(19) Uani 0.60(2) 1 d D U P K 1
F320 F 0.6102(5) 0.5679(5) 0.7856(3) 0.0534(19) Uani 0.60(2) 1 d D U P K 1
F321 F 0.5220(5) 0.5382(4) 0.8713(2) 0.0496(16) Uani 0.60(2) 1 d D U P K 1
F322 F 0.33276(18) 0.79293(9) 0.71324(11) 0.0529(5) Uani 1 1 d . U . . .
F323 F 0.18571(15) 0.76146(9) 0.70296(11) 0.0491(5) Uani 1 1 d . U . . .
F324 F 0.30700(18) 0.77633(9) 0.63273(9) 0.0509(5) Uani 1 1 d . U . . .
F401 F 0.0981(10) 0.2364(4) 0.9153(3) 0.055(2) Uani 0.47(3) 1 d D U P G 2
F402 F 0.2300(6) 0.2387(5) 0.8559(8) 0.076(3) Uani 0.47(3) 1 d D U P G 2
F403 F 0.0900(11) 0.2835(4) 0.8190(5) 0.063(3) Uani 0.47(3) 1 d D U P G 2
F404 F 0.2782(12) 0.3363(3) 1.0283(3) 0.072(3) Uani 0.47(2) 1 d D U P H 2
F405 F 0.1891(5) 0.4217(5) 1.0069(4) 0.0449(19) Uani 0.47(2) 1 d D U P H 2
F406 F 0.3453(7) 0.4279(7) 0.9771(4) 0.069(3) Uani 0.47(2) 1 d D U P H 2
F407 F -0.2175(7) 0.5342(3) 0.6597(5) 0.077(3) Uani 0.337(6) 1 d D U P I 2
F408 F -0.2115(8) 0.4502(5) 0.7382(3) 0.101(4) Uani 0.337(6) 1 d D U P I 2
F409 F -0.1078(5) 0.4648(6) 0.6620(5) 0.077(3) Uani 0.337(6) 1 d D U P I 2
F410 F -0.0950(9) 0.6276(4) 0.8519(2) 0.081(3) Uani 0.382(6) 1 d D U P J 2
F411 F -0.1898(5) 0.6648(5) 0.7783(5) 0.084(3) Uani 0.382(6) 1 d D U P J 2
F412 F -0.0424(6) 0.6969(3) 0.7687(4) 0.083(3) Uani 0.382(6) 1 d D U P J 2
F419 F 0.5980(7) 0.5512(6) 0.7943(5) 0.044(2) Uani 0.40(2) 1 d D U P K 2
F420 F 0.5240(8) 0.5568(8) 0.8753(2) 0.065(3) Uani 0.40(2) 1 d D U P K 2
F421 F 0.5941(8) 0.6397(3) 0.8044(9) 0.074(3) Uani 0.40(2) 1 d D U P K 2
C401 C 0.21699(19) 0.44925(12) 0.81434(12) 0.0204(5) Uani 1 1 d . . . . .
C402 C 0.1903(2) 0.39045(12) 0.81363(13) 0.0227(5) Uani 1 1 d . . . . .
H402 H 0.1757 0.3890 0.7756 0.027 Uiso 1 1 calc R . . . .
C403 C 0.1848(2) 0.33437(13) 0.86673(13) 0.0273(6) Uani 1 1 d D . . . .
C404 C 0.2092(2) 0.33359(13) 0.92293(13) 0.0277(6) Uani 1 1 d . . . . .
H404 H 0.2078 0.2949 0.9589 0.033 Uiso 1 1 calc R . . . .
C405 C 0.2357(2) 0.39073(13) 0.92488(13) 0.0265(6) Uani 1 1 d D . . . .
C406 C 0.2378(2) 0.44749(13) 0.87211(13) 0.0231(5) Uani 1 1 d . . . . .
H406 H 0.2538 0.4862 0.8754 0.028 Uiso 1 1 calc R . . . .
C407 C 0.1512(2) 0.27386(14) 0.86351(13) 0.0373(7) Uani 1 1 d D . . . .
C408 C 0.2639(2) 0.39239(14) 0.98463(14) 0.0374(7) Uani 1 1 d D . . . .
C409 C 0.09097(19) 0.53619(12) 0.74716(12) 0.0206(5) Uani 1 1 d . . . . .
C410 C 0.0218(2) 0.50832(13) 0.72288(13) 0.0237(5) Uani 1 1 d . . . . .
H410 H 0.0473 0.4781 0.7066 0.028 Uiso 1 1 calc R . . . .
C411 C -0.0825(2) 0.52338(14) 0.72188(13) 0.0272(6) Uani 1 1 d D . . . .
C412 C -0.1239(2) 0.56718(14) 0.74478(14) 0.0281(6) Uani 1 1 d . . . . .
H412 H -0.1951 0.5781 0.7433 0.034 Uiso 1 1 calc R . . . .
C413 C -0.0577(2) 0.59463(13) 0.76998(13) 0.0270(6) Uani 1 1 d D . . . .
C414 C 0.0468(2) 0.57901(13) 0.77176(12) 0.0221(5) Uani 1 1 d . . . . .
H414 H 0.0895 0.5980 0.7902 0.027 Uiso 1 1 calc R . . . .
C415 C -0.1524(2) 0.49200(16) 0.69509(15) 0.0423(8) Uani 1 1 d D . . . .
C416 C -0.0989(2) 0.64322(15) 0.79418(14) 0.0359(7) Uani 1 1 d D . . . .
C417 C 0.26266(19) 0.50234(12) 0.69101(12) 0.0191(5) Uani 1 1 d . . . . .
C418 C 0.35551(19) 0.46746(12) 0.69506(12) 0.0205(5) Uani 1 1 d . . . . .
H418 H 0.3851 0.4488 0.7337 0.025 Uiso 1 1 calc R . . . .
C419 C 0.4053(2) 0.45931(13) 0.64451(13) 0.0231(5) Uani 1 1 d . . . . .
C420 C 0.3635(2) 0.48392(13) 0.58756(13) 0.0253(6) Uani 1 1 d . . . . .
H420 H 0.3971 0.4777 0.5532 0.030 Uiso 1 1 calc R . . . .
C421 C 0.2714(2) 0.51777(13) 0.58229(13) 0.0248(5) Uani 1 1 d . . . . .
C422 C 0.2227(2) 0.52713(13) 0.63290(12) 0.0228(5) Uani 1 1 d . . . . .
H422 H 0.1602 0.5512 0.6277 0.027 Uiso 1 1 calc R . . . .
C423 C 0.5043(2) 0.42184(14) 0.65283(15) 0.0304(6) Uani 1 1 d . . . . .
C424 C 0.2252(3) 0.54466(17) 0.52103(14) 0.0361(7) Uani 1 1 d . . . . .
C425 C 0.28554(19) 0.57202(12) 0.75344(12) 0.0203(5) Uani 1 1 d . . . . .
C426 C 0.37869(19) 0.55862(13) 0.78212(13) 0.0220(5) Uani 1 1 d . . . . .
H426 H 0.4008 0.5153 0.8014 0.026 Uiso 1 1 calc R . . . .
C427 C 0.4400(2) 0.60679(13) 0.78325(13) 0.0265(6) Uani 1 1 d D . . . .
C428 C 0.4110(2) 0.67073(14) 0.75562(14) 0.0273(6) Uani 1 1 d . . . . .
H428 H 0.4517 0.7034 0.7574 0.033 Uiso 1 1 calc R . . . .
C429 C 0.3209(2) 0.68551(13) 0.72534(13) 0.0249(6) Uani 1 1 d . . . . .
C430 C 0.2603(2) 0.63737(12) 0.72361(12) 0.0226(5) Uani 1 1 d . . . . .
H430 H 0.2000 0.6492 0.7015 0.027 Uiso 1 1 calc R . . . .
C431 C 0.5375(2) 0.58798(14) 0.81572(15) 0.0383(8) Uani 1 1 d D . . . .
C432 C 0.2865(3) 0.75388(14) 0.69389(15) 0.0339(7) Uani 1 1 d . . . . .
B400 B 0.2132(2) 0.51546(14) 0.75102(13) 0.0189(5) Uani 1 1 d . . . . .

loop_
_atom_site_aniso_label
_atom_site_aniso_U_11
_atom_site_aniso_U_22
_atom_site_aniso_U_33
_atom_site_aniso_U_23
_atom_site_aniso_U_13
_atom_site_aniso_U_12
Rh1 0.02534(11) 0.02503(11) 0.02020(11) -0.00905(9) 0.00045(8) -0.00347(8)
P2 0.0242(3) 0.0313(4) 0.0240(4) -0.0092(3) -0.0019(3) -0.0011(3)
P3 0.0269(4) 0.0274(4) 0.0282(4) -0.0150(3) -0.0034(3) -0.0024(3)
N20 0.0254(12) 0.0335(13) 0.0228(12) -0.0121(10) -0.0030(9) -0.0027(10)
C4 0.0349(18) 0.0299(19) 0.0286(19) -0.0124(16) 0.0061(15) -0.0077(16)
C4A 0.039(4) 0.038(4) 0.036(4) -0.014(3) 0.002(3) -0.005(4)
C5 0.047(2) 0.0366(19) 0.042(2) -0.0194(16) 0.0156(17) -0.0079(16)
C5A 0.049(4) 0.043(3) 0.044(3) -0.023(3) 0.006(3) -0.008(3)
C6 0.062(2) 0.0492(17) 0.0545(18) -0.0342(15) 0.0180(17) -0.0142(16)
C6A 0.062(2) 0.0492(17) 0.0545(18) -0.0342(15) 0.0180(17) -0.0142(16)
C7 0.085(3) 0.051(3) 0.052(3) -0.027(2) 0.027(3) -0.026(3)
C7A 0.085(7) 0.070(7) 0.084(7) -0.030(6) 0.015(6) -0.003(6)
C8 0.091(4) 0.064(3) 0.098(4) -0.044(3) 0.047(3) 0.000(3)
C8A 0.096(4) 0.077(3) 0.063(3) -0.048(2) 0.018(3) -0.034(3)
C9 0.096(4) 0.077(3) 0.063(3) -0.048(2) 0.018(3) -0.034(3)
C9A 0.061(7) 0.064(7) 0.064(7) -0.031(5) 0.016(6) -0.008(6)
C21 0.0320(15) 0.0406(17) 0.0279(15) -0.0177(14) -0.0034(12) -0.0028(13)
C22 0.0390(18) 0.065(2) 0.043(2) -0.0384(19) -0.0045(15) -0.0048(16)
C23 0.048(2) 0.070(3) 0.050(2) -0.047(2) 0.0012(17) -0.0026(18)
C24 0.0318(16) 0.052(2) 0.048(2) -0.0354(18) 0.0000(14) 0.0012(14)
C25 0.0302(15) 0.0320(15) 0.0335(16) -0.0188(13) -0.0031(12) -0.0004(12)
C26 0.0338(16) 0.055(2) 0.0320(17) -0.0230(16) -0.0047(13) -0.0019(14)
C27 0.0284(15) 0.0399(17) 0.0461(19) -0.0287(15) -0.0083(13) 0.0053(12)
C28 0.0365(17) 0.0325(16) 0.0359(18) -0.0089(14) 0.0001(13) -0.0128(13)
C29 0.053(2) 0.0306(18) 0.063(3) -0.0089(17) -0.0041(19) -0.0061(15)
C30 0.045(2) 0.065(3) 0.063(3) -0.026(2) 0.0015(19) -0.0242(19)
C31 0.073(3) 0.039(2) 0.0331(19) -0.0054(15) 0.0037(18) -0.0170(18)
C32 0.0341(17) 0.048(2) 0.0392(19) -0.0079(16) -0.0031(14) 0.0115(15)
C33 0.059(2) 0.043(2) 0.056(3) 0.0005(19) 0.000(2) 0.0204(18)
C34 0.045(2) 0.057(2) 0.058(3) -0.020(2) 0.0125(18) 0.0142(18)
C35 0.042(2) 0.095(4) 0.068(3) -0.027(3) -0.025(2) 0.021(2)
C36 0.064(2) 0.051(2) 0.046(2) -0.0304(18) -0.0304(18) 0.0111(18)
C37 0.134(5) 0.054(3) 0.033(2) -0.0077(19) -0.036(3) 0.009(3)
C38 0.081(3) 0.073(3) 0.060(3) -0.049(2) -0.034(2) 0.015(2)
C39 0.070(3) 0.092(4) 0.108(4) -0.071(3) -0.065(3) 0.040(3)
C40 0.0377(17) 0.0331(17) 0.046(2) -0.0171(15) 0.0134(15) -0.0125(13)
C41 0.080(3) 0.041(2) 0.034(2) -0.0058(16) 0.0133(19) -0.0138(19)
C42 0.042(2) 0.060(3) 0.097(4) -0.044(3) 0.027(2) -0.0251(19)
C43 0.057(2) 0.0306(18) 0.061(3) -0.0170(17) 0.0139(19) -0.0090(16)
Rh11 0.01901(10) 0.01846(10) 0.01916(10) -0.00817(8) -0.00498(7) 0.00175(7)
P12 0.0197(3) 0.0203(3) 0.0208(3) -0.0104(3) -0.0020(2) 0.0002(2)
P13 0.0219(3) 0.0181(3) 0.0234(3) -0.0081(3) -0.0055(3) 0.0006(2)
N120 0.0186(10) 0.0219(11) 0.0218(11) -0.0072(9) -0.0034(8) 0.0001(8)
C14 0.0254(19) 0.0218(19) 0.027(2) -0.0101(17) -0.0017(17) 0.0007(16)
C14A 0.025(3) 0.021(3) 0.027(4) -0.012(3) -0.004(3) -0.003(3)
C15 0.0264(18) 0.037(2) 0.0319(19) -0.0124(16) -0.0073(15) 0.0039(15)
C15A 0.023(3) 0.029(3) 0.029(3) -0.009(2) -0.004(2) 0.001(2)
C16 0.030(2) 0.0306(14) 0.033(2) -0.0123(15) -0.0130(16) 0.0052(13)
C16A 0.030(2) 0.0306(14) 0.033(2) -0.0123(15) -0.0130(16) 0.0052(13)
C17 0.041(2) 0.050(3) 0.029(2) -0.008(2) -0.0112(19) 0.005(2)
C17A 0.028(4) 0.055(6) 0.039(5) -0.002(4) 0.000(4) 0.001(4)
C18 0.060(3) 0.0360(18) 0.055(3) -0.0163(17) -0.030(2) 0.0175(17)
C18A 0.038(3) 0.050(2) 0.048(3) -0.014(3) -0.018(2) -0.004(2)
C19 0.038(3) 0.050(2) 0.048(3) -0.014(3) -0.018(2) -0.004(2)
C19A 0.060(3) 0.0360(18) 0.055(3) -0.0163(17) -0.030(2) 0.0175(17)
C121 0.0195(12) 0.0272(14) 0.0214(13) -0.0079(11) -0.0022(10) -0.0006(10)
C122 0.0243(13) 0.0342(16) 0.0293(15) -0.0119(13) -0.0106(11) -0.0020(11)
C123 0.0235(14) 0.0359(16) 0.0277(15) -0.0039(13) -0.0112(11) 0.0013(12)
C124 0.0204(13) 0.0221(13) 0.0317(15) -0.0018(12) -0.0047(11) 0.0008(10)
C125 0.0183(12) 0.0241(13) 0.0232(14) -0.0052(11) -0.0001(10) -0.0001(10)
C126 0.0223(13) 0.0256(14) 0.0260(14) -0.0115(11) -0.0052(11) -0.0030(10)
C127 0.0227(13) 0.0205(13) 0.0302(15) -0.0089(11) -0.0046(11) 0.0035(10)
C128 0.0270(14) 0.0219(13) 0.0257(14) -0.0075(11) -0.0024(11) -0.0015(10)
C129 0.0467(18) 0.0322(16) 0.0245(15) -0.0069(13) 0.0012(13) -0.0038(14)
C130 0.0336(16) 0.0263(15) 0.0432(18) -0.0141(14) -0.0040(13) -0.0042(12)
C131 0.0333(16) 0.0295(16) 0.046(2) -0.0099(14) -0.0125(14) 0.0038(12)
C132 0.0313(15) 0.0356(16) 0.0313(16) -0.0201(14) 0.0064(12) -0.0028(12)
C133 0.062(2) 0.0401(19) 0.0264(17) -0.0143(15) 0.0143(15) -0.0062(16)
C134 0.0274(16) 0.066(2) 0.056(2) -0.039(2) 0.0102(15) -0.0040(15)
C135 0.051(2) 0.0400(18) 0.0384(18) -0.0264(16) 0.0028(15) -0.0010(15)
C136 0.0371(16) 0.0257(14) 0.0293(15) -0.0146(12) -0.0085(12) 0.0011(12)
C137 0.052(2) 0.0366(17) 0.0259(16) -0.0120(14) -0.0011(14) -0.0023(15)
C138 0.0472(19) 0.0409(18) 0.0399(19) -0.0176(15) -0.0217(15) -0.0006(15)
C139 0.055(2) 0.0342(17) 0.0393(19) -0.0232(15) -0.0048(15) 0.0013(15)
C140 0.0253(14) 0.0280(15) 0.0327(16) -0.0089(12) -0.0023(12) -0.0019(11)
C141 0.0401(17) 0.0321(16) 0.0275(16) -0.0098(13) 0.0040(13) -0.0052(13)
C142 0.0421(18) 0.0269(15) 0.0386(18) -0.0058(14) -0.0049(14) -0.0092(13)
C143 0.0225(15) 0.046(2) 0.050(2) -0.0090(17) 0.0033(14) -0.0003(13)
F101 0.087(2) 0.058(2) 0.0466(18) -0.0226(16) 0.0237(17) 0.0157(18)
F102 0.0478(15) 0.0586(17) 0.0295(13) -0.0054(12) 0.0068(11) -0.0132(12)
F103 0.0639(19) 0.110(3) 0.0277(15) -0.0258(17) -0.0005(13) -0.0430(19)
F104 0.0251(18) 0.094(4) 0.077(3) 0.009(3) -0.026(2) -0.003(2)
F105 0.0233(18) 0.176(6) 0.055(3) -0.070(3) 0.0106(18) -0.020(3)
F106 0.049(3) 0.050(3) 0.167(6) -0.045(3) 0.019(3) -0.023(2)
F107 0.093(3) 0.0471(18) 0.057(2) -0.0293(16) 0.049(2) -0.0394(18)
F108 0.088(3) 0.075(2) 0.053(2) -0.0031(17) -0.0261(19) -0.055(2)
F109 0.0498(18) 0.0212(13) 0.118(3) 0.0030(17) 0.014(2) 0.0021(12)
F110 0.0544(14) 0.137(3) 0.0411(13) -0.0412(15) 0.0180(11) 0.0010(15)
F111 0.0250(9) 0.0723(15) 0.0810(16) -0.0471(13) 0.0084(10) -0.0088(9)
F112 0.0414(12) 0.0422(13) 0.146(3) -0.0367(15) 0.0328(14) 0.0055(10)
F113 0.054(3) 0.080(3) 0.074(3) -0.062(2) 0.0036(18) 0.013(2)
F114 0.058(3) 0.033(2) 0.107(4) -0.034(2) 0.001(3) 0.0055(19)
F115 0.0265(18) 0.066(3) 0.114(5) -0.064(3) 0.0163(19) -0.0023(16)
F116 0.0481(12) 0.0660(14) 0.0380(11) -0.0248(10) -0.0131(9) -0.0095(10)
F117 0.0608(13) 0.0307(10) 0.0853(17) -0.0213(11) -0.0367(12) -0.0022(9)
F118 0.0237(9) 0.0825(16) 0.0735(15) -0.0472(13) -0.0008(9) -0.0150(10)
F119 0.0746(16) 0.0460(13) 0.101(2) -0.0516(14) 0.0171(14) -0.0088(11)
F120 0.107(2) 0.0342(11) 0.0791(17) -0.0147(11) -0.0605(15) -0.0125(12)
F121 0.0702(14) 0.0278(10) 0.0541(13) -0.0103(9) -0.0027(11) -0.0193(9)
F122 0.149(3) 0.0571(15) 0.0213(10) -0.0088(10) 0.0084(13) -0.0503(16)
F123 0.0908(18) 0.0783(17) 0.0416(13) -0.0409(13) -0.0044(12) 0.0156(14)
F124 0.0688(15) 0.0772(16) 0.0364(11) -0.0265(11) -0.0177(10) -0.0158(12)
F201 0.092(7) 0.067(6) 0.048(5) -0.006(5) 0.009(5) 0.028(5)
F202 0.066(5) 0.069(5) 0.037(4) -0.040(4) 0.011(4) -0.005(4)
F203 0.063(6) 0.097(7) 0.047(5) -0.031(5) 0.014(5) -0.016(5)
F204 0.034(3) 0.103(5) 0.054(4) 0.006(4) -0.008(3) -0.036(3)
F205 0.047(3) 0.142(7) 0.046(4) -0.054(4) 0.010(3) -0.049(4)
F206 0.041(3) 0.088(5) 0.148(7) -0.056(5) 0.027(4) -0.002(3)
F207 0.074(6) 0.036(5) 0.071(6) -0.037(4) 0.015(5) -0.025(4)
F208 0.080(7) 0.054(6) 0.048(5) 0.006(4) -0.012(5) -0.032(5)
F209 0.037(4) 0.031(4) 0.088(7) -0.011(4) 0.008(5) -0.016(3)
F213 0.037(4) 0.061(5) 0.128(8) -0.062(5) -0.010(4) 0.018(3)
F214 0.094(8) 0.077(6) 0.092(6) -0.043(5) 0.036(5) 0.009(5)
F215 0.033(4) 0.035(4) 0.083(5) -0.041(4) -0.019(4) 0.004(3)
C201 0.0229(12) 0.0185(12) 0.0198(13) -0.0085(10) -0.0045(10) 0.0027(9)
C202 0.0233(13) 0.0285(14) 0.0251(14) -0.0122(12) -0.0023(11) -0.0015(11)
C203 0.0317(15) 0.0389(17) 0.0225(14) -0.0153(13) -0.0023(12) -0.0011(12)
C204 0.0303(15) 0.0417(17) 0.0271(15) -0.0176(13) -0.0114(12) 0.0022(12)
C205 0.0216(13) 0.0311(15) 0.0303(15) -0.0161(12) -0.0068(11) 0.0025(11)
C206 0.0218(12) 0.0247(13) 0.0211(13) -0.0092(11) -0.0042(10) 0.0031(10)
C207 0.0440(17) 0.052(2) 0.0307(16) -0.0231(16) -0.0039(13) -0.0026(16)
C208 0.0242(15) 0.053(2) 0.0413(19) -0.0219(16) -0.0087(13) -0.0025(14)
C209 0.0205(12) 0.0193(12) 0.0170(12) -0.0068(10) -0.0048(9) 0.0016(9)
C210 0.0198(12) 0.0225(13) 0.0167(12) -0.0078(10) -0.0010(9) 0.0004(10)
C211 0.0263(13) 0.0201(12) 0.0171(12) -0.0059(10) -0.0049(10) 0.0000(10)
C212 0.0264(13) 0.0224(13) 0.0226(13) -0.0117(11) -0.0051(10) 0.0047(10)
C213 0.0224(13) 0.0264(14) 0.0213(13) -0.0131(11) -0.0014(10) 0.0014(10)
C214 0.0210(12) 0.0221(13) 0.0206(13) -0.0090(11) -0.0009(10) -0.0016(10)
C215 0.0319(15) 0.0216(14) 0.0299(15) -0.0082(12) 0.0018(12) -0.0012(11)
C216 0.0308(15) 0.0337(16) 0.0412(18) -0.0209(14) 0.0074(13) 0.0010(12)
C217 0.0170(11) 0.0175(12) 0.0179(12) -0.0036(10) -0.0019(9) 0.0008(9)
C218 0.0220(13) 0.0179(12) 0.0296(14) -0.0099(11) -0.0018(11) -0.0011(10)
C219 0.0210(13) 0.0224(13) 0.0374(16) -0.0128(12) 0.0001(11) 0.0021(10)
C220 0.0171(12) 0.0242(14) 0.0354(16) -0.0071(12) -0.0030(11) 0.0025(10)
C221 0.0216(13) 0.0219(13) 0.0217(13) -0.0041(11) -0.0050(10) -0.0023(10)
C222 0.0227(12) 0.0196(12) 0.0172(12) -0.0055(10) -0.0050(10) 0.0014(10)
C223 0.0271(16) 0.0394(19) 0.081(3) -0.036(2) 0.0029(17) 0.0040(13)
C224 0.0258(14) 0.0324(16) 0.0342(16) -0.0122(13) -0.0090(12) -0.0005(11)
C225 0.0165(11) 0.0187(12) 0.0209(13) -0.0076(10) -0.0032(9) 0.0019(9)
C226 0.0233(13) 0.0225(13) 0.0216(13) -0.0108(11) -0.0061(10) 0.0008(10)
C227 0.0214(12) 0.0202(13) 0.0288(14) -0.0096(11) -0.0053(11) -0.0011(10)
C228 0.0239(13) 0.0234(13) 0.0248(14) -0.0048(11) -0.0026(11) -0.0039(10)
C229 0.0253(13) 0.0269(14) 0.0201(13) -0.0082(11) -0.0011(10) -0.0031(11)
C230 0.0229(12) 0.0224(13) 0.0215(13) -0.0111(11) -0.0019(10) -0.0030(10)
C231 0.0444(18) 0.0207(14) 0.0410(18) -0.0103(13) -0.0093(14) -0.0061(12)
C232 0.056(2) 0.0352(17) 0.0216(15) -0.0100(13) -0.0016(14) -0.0131(15)
C307 0.0440(17) 0.052(2) 0.0307(16) -0.0231(16) -0.0039(13) -0.0026(16)
B200 0.0165(13) 0.0186(13) 0.0177(13) -0.0081(11) -0.0029(10) -0.0007(10)
F301 0.091(4) 0.048(3) 0.097(5) -0.052(4) 0.045(3) -0.023(3)
F302 0.050(3) 0.042(3) 0.094(5) -0.030(3) -0.003(3) -0.015(2)
F303 0.105(6) 0.027(3) 0.051(3) -0.002(2) 0.001(3) -0.016(3)
F304 0.117(6) 0.049(3) 0.042(3) -0.022(3) -0.028(3) 0.011(4)
F305 0.047(3) 0.124(6) 0.041(3) -0.016(3) -0.008(2) -0.034(3)
F306 0.048(3) 0.050(3) 0.022(2) 0.0042(19) -0.0092(19) -0.015(2)
F307 0.074(3) 0.055(2) 0.114(4) -0.043(2) -0.035(3) -0.014(2)
F308 0.124(4) 0.125(4) 0.053(3) -0.034(3) -0.018(3) -0.067(4)
F309 0.0271(18) 0.126(4) 0.168(5) -0.109(4) -0.014(2) -0.002(2)
F310 0.172(6) 0.043(2) 0.051(3) -0.013(2) -0.001(3) 0.052(3)
F311 0.053(3) 0.127(4) 0.120(4) -0.110(4) -0.035(3) 0.041(3)
F312 0.067(3) 0.071(3) 0.109(4) -0.059(3) 0.054(3) -0.014(2)
F313 0.0427(11) 0.0295(10) 0.0592(13) -0.0136(9) -0.0012(9) 0.0129(8)
F314 0.0266(9) 0.0600(13) 0.0690(14) -0.0383(12) -0.0133(9) 0.0098(9)
F315 0.0399(11) 0.0641(14) 0.0426(12) -0.0254(10) 0.0064(9) 0.0187(9)
F316 0.0799(17) 0.0606(15) 0.0340(12) 0.0053(11) -0.0156(11) -0.0010(12)
F317 0.0406(11) 0.1045(19) 0.0347(11) -0.0262(12) -0.0144(9) 0.0151(12)
F318 0.0909(18) 0.0886(18) 0.0418(13) -0.0444(13) -0.0294(12) 0.0358(14)
F319 0.048(3) 0.055(3) 0.091(4) -0.047(3) -0.029(3) 0.001(2)
F320 0.025(2) 0.070(4) 0.070(3) -0.034(3) -0.004(2) 0.009(2)
F321 0.045(2) 0.046(3) 0.057(3) -0.016(2) -0.029(2) -0.0022(18)
F322 0.0731(15) 0.0237(9) 0.0653(14) -0.0199(10) -0.0090(11) -0.0050(9)
F323 0.0437(11) 0.0273(10) 0.0689(15) -0.0139(10) 0.0042(10) 0.0103(8)
F324 0.0715(14) 0.0336(11) 0.0340(11) -0.0015(9) 0.0057(10) 0.0042(10)
F401 0.068(5) 0.042(4) 0.052(4) -0.021(3) 0.031(3) -0.033(3)
F402 0.068(4) 0.044(4) 0.120(7) -0.044(4) 0.028(4) 0.006(3)
F403 0.102(6) 0.048(3) 0.041(4) -0.015(3) -0.013(4) -0.032(4)
F404 0.100(6) 0.060(4) 0.053(4) -0.014(3) -0.045(4) 0.028(4)
F405 0.043(3) 0.064(4) 0.039(3) -0.033(3) -0.002(2) -0.002(3)
F406 0.062(4) 0.111(6) 0.038(3) -0.027(4) -0.013(3) -0.035(4)
F407 0.069(5) 0.075(5) 0.094(6) -0.031(4) -0.063(4) 0.001(4)
F408 0.094(6) 0.103(6) 0.095(6) -0.020(5) -0.011(5) -0.072(5)
F409 0.051(4) 0.114(6) 0.115(6) -0.096(5) -0.017(4) 0.004(4)
F410 0.133(7) 0.064(4) 0.050(4) -0.033(3) 0.012(4) 0.019(5)
F411 0.051(4) 0.097(6) 0.136(7) -0.079(5) -0.029(4) 0.042(4)
F412 0.085(5) 0.041(3) 0.131(6) -0.053(4) 0.048(5) -0.007(3)
F419 0.028(3) 0.032(4) 0.071(5) -0.019(3) -0.006(3) 0.004(3)
F420 0.059(4) 0.100(6) 0.052(4) -0.045(4) -0.023(3) 0.010(4)
F421 0.044(4) 0.046(4) 0.133(7) -0.030(4) -0.040(5) -0.010(3)
C401 0.0182(12) 0.0209(12) 0.0211(13) -0.0078(10) 0.0005(10) 0.0023(9)
C402 0.0244(13) 0.0211(13) 0.0222(13) -0.0090(11) 0.0027(10) 0.0001(10)
C403 0.0251(13) 0.0221(13) 0.0318(15) -0.0091(12) 0.0048(11) 0.0001(10)
C404 0.0244(13) 0.0233(14) 0.0259(15) -0.0007(11) 0.0013(11) 0.0035(10)
C405 0.0219(13) 0.0319(15) 0.0228(14) -0.0079(12) -0.0019(11) 0.0021(11)
C406 0.0229(13) 0.0224(13) 0.0244(14) -0.0099(11) -0.0019(10) 0.0016(10)
C407 0.0444(18) 0.0248(15) 0.0403(19) -0.0121(14) 0.0099(15) -0.0064(13)
C408 0.0386(17) 0.0418(18) 0.0257(16) -0.0055(14) -0.0091(13) -0.0032(14)
C409 0.0193(12) 0.0210(12) 0.0189(13) -0.0057(10) 0.0004(10) -0.0005(9)
C410 0.0225(13) 0.0247(13) 0.0233(14) -0.0091(11) 0.0011(10) -0.0038(10)
C411 0.0241(13) 0.0302(15) 0.0256(14) -0.0086(12) -0.0025(11) -0.0047(11)
C412 0.0172(12) 0.0335(15) 0.0302(15) -0.0093(13) -0.0011(11) 0.0019(11)
C413 0.0229(13) 0.0284(14) 0.0280(15) -0.0107(12) 0.0022(11) 0.0033(11)
C414 0.0211(12) 0.0232(13) 0.0221(13) -0.0094(11) 0.0000(10) 0.0004(10)
C415 0.0294(16) 0.054(2) 0.051(2) -0.0281(18) -0.0061(15) -0.0056(15)
C416 0.0288(15) 0.0388(18) 0.0442(19) -0.0224(15) 0.0009(13) 0.0098(13)
C417 0.0209(12) 0.0172(12) 0.0196(13) -0.0080(10) 0.0004(10) -0.0017(9)
C418 0.0217(12) 0.0185(12) 0.0214(13) -0.0083(10) -0.0007(10) 0.0007(9)
C419 0.0213(12) 0.0212(13) 0.0286(14) -0.0125(11) 0.0013(10) -0.0002(10)
C420 0.0285(14) 0.0263(14) 0.0234(14) -0.0132(12) 0.0038(11) -0.0019(11)
C421 0.0271(13) 0.0271(14) 0.0210(13) -0.0104(11) -0.0013(11) -0.0004(11)
C422 0.0220(12) 0.0226(13) 0.0222(13) -0.0079(11) 0.0004(10) 0.0033(10)
C423 0.0279(14) 0.0288(15) 0.0358(17) -0.0154(13) 0.0017(12) 0.0052(11)
C424 0.0381(17) 0.0460(19) 0.0250(16) -0.0156(14) -0.0045(13) 0.0083(14)
C425 0.0199(12) 0.0219(13) 0.0199(13) -0.0101(10) 0.0036(10) -0.0009(10)
C426 0.0193(12) 0.0233(13) 0.0256(14) -0.0128(11) 0.0020(10) 0.0001(10)
C427 0.0198(13) 0.0301(15) 0.0338(16) -0.0178(13) 0.0028(11) -0.0006(11)
C428 0.0248(13) 0.0262(14) 0.0355(16) -0.0180(13) 0.0056(12) -0.0053(11)
C429 0.0297(14) 0.0205(13) 0.0250(14) -0.0111(11) 0.0066(11) -0.0010(10)
C430 0.0256(13) 0.0205(13) 0.0201(13) -0.0074(11) 0.0034(10) 0.0001(10)
C431 0.0250(15) 0.0397(18) 0.061(2) -0.0297(17) -0.0086(14) 0.0008(13)
C432 0.0418(17) 0.0209(14) 0.0356(17) -0.0093(13) 0.0062(14) -0.0015(12)
B400 0.0184(13) 0.0183(13) 0.0198(14) -0.0079(11) 0.0006(11) 0.0000(10)

loop_
_atom_type_symbol
_atom_type_description
_atom_type_scat_dispersion_real
_atom_type_scat_dispersion_imag
_atom_type_scat_source
C C 0.0033 0.0016 'International Tables Vol C Tables 4.2.6.8 and 6.1.1.4'
H H 0.0000 0.0000 'International Tables Vol C Tables 4.2.6.8 and 6.1.1.4'
B B 0.0013 0.0007 'International Tables Vol C Tables 4.2.6.8 and 6.1.1.4'
F F 0.0171 0.0103 'International Tables Vol C Tables 4.2.6.8 and 6.1.1.4'
N N 0.0061 0.0033 'International Tables Vol C Tables 4.2.6.8 and 6.1.1.4'
P P 0.1023 0.0942 'International Tables Vol C Tables 4.2.6.8 and 6.1.1.4'
Rh Rh -1.1178 0.9187 'International Tables Vol C Tables 4.2.6.8 and 6.1.1.4'

loop_
_geom_angle_atom_site_label_1
_geom_angle_atom_site_label_2
_geom_angle_atom_site_label_3
_geom_angle
P3 Rh1 P2 165.34(3)
N20 Rh1 P2 82.52(7)
N20 Rh1 P3 82.82(6)
C4 Rh1 P2 99.50(13)
C4 Rh1 P3 94.99(13)
C4 Rh1 N20 171.78(16)
C4A Rh1 P2 98.3(6)
C4A Rh1 P3 96.0(6)
C4A Rh1 N20 166.1(6)
C26 P2 Rh1 98.91(10)
C26 P2 C28 105.13(16)
C26 P2 C32 101.97(16)
C28 P2 Rh1 113.86(11)
C32 P2 Rh1 119.98(13)
C32 P2 C28 113.62(16)
C27 P3 Rh1 98.95(10)
C27 P3 C36 101.51(16)
C27 P3 C40 105.74(16)
C36 P3 Rh1 120.79(14)
C36 P3 C40 113.40(18)
C40 P3 Rh1 113.19(12)
C21 N20 Rh1 121.13(19)
C25 N20 Rh1 120.80(18)
C25 N20 C21 118.1(2)
C5 C4 Rh1 172.4(4)
C5A C4A Rh1 171.5(16)
C4 C5 H5 113.9
C4 C5 C6 132.2(4)
C6 C5 H5 113.9
C4A C5A H5A 115.0
C4A C5A C6A 129.9(13)
C6A C5A H5A 115.0
C5 C6 C7 110.7(4)
C5 C6 C8 109.8(5)
C5 C6 C9 108.6(4)
C7 C6 C8 109.3(4)
C7 C6 C9 109.5(5)
C9 C6 C8 109.0(5)
C5A C6A C7A 109.6(10)
C5A C6A C8A 110.4(11)
C5A C6A C9A 110.0(10)
C8A C6A C7A 108.9(11)
C8A C6A C9A 109.9(11)
C9A C6A C7A 107.9(10)
C6 C7 H7A 109.5
C6 C7 H7B 109.5
C6 C7 H7C 109.5
H7A C7 H7B 109.5
H7A C7 H7C 109.5
H7B C7 H7C 109.5
C6A C7A H7AA 109.5
C6A C7A H7AB 109.5
C6A C7A H7AC 109.5
H7AA C7A H7AB 109.5
H7AA C7A H7AC 109.5
H7AB C7A H7AC 109.5
C6 C8 H8A 109.5
C6 C8 H8B 109.5
C6 C8 H8C 109.5
H8A C8 H8B 109.5
H8A C8 H8C 109.5
H8B C8 H8C 109.5
C6A C8A H8AA 109.5
C6A C8A H8AB 109.5
C6A C8A H8AC 109.5
H8AA C8A H8AB 109.5
H8AA C8A H8AC 109.5
H8AB C8A H8AC 109.5
C6 C9 H9A 109.5
C6 C9 H9B 109.5
C6 C9 H9C 109.5
H9A C9 H9B 109.5
H9A C9 H9C 109.5
H9B C9 H9C 109.5
C6A C9A H9AA 109.5
C6A C9A H9AB 109.5
C6A C9A H9AC 109.5
H9AA C9A H9AB 109.5
H9AA C9A H9AC 109.5
H9AB C9A H9AC 109.5
N20 C21 C22 121.6(3)
N20 C21 C26 117.1(3)
C22 C21 C26 121.3(3)
C21 C22 H22 120.3
C23 C22 C21 119.3(3)
C23 C22 H22 120.3
C22 C23 H23 120.0
C22 C23 C24 119.9(3)
C24 C23 H23 120.0
C23 C24 H24 120.6
C23 C24 C25 118.9(3)
C25 C24 H24 120.6
N20 C25 C24 122.3(3)
N20 C25 C27 117.0(2)
C24 C25 C27 120.7(3)
P2 C26 H26A 109.1
P2 C26 H26B 109.1
C21 C26 P2 112.4(2)
C21 C26 H26A 109.1
C21 C26 H26B 109.1
H26A C26 H26B 107.9
P3 C27 H27A 109.1
P3 C27 H27B 109.1
C25 C27 P3 112.4(2)
C25 C27 H27A 109.1
C25 C27 H27B 109.1
H27A C27 H27B 107.9
C29 C28 P2 106.6(2)
C29 C28 C30 108.9(3)
C29 C28 C31 108.6(3)
C30 C28 P2 114.6(3)
C30 C28 C31 109.7(3)
C31 C28 P2 108.3(2)
C28 C29 H29A 109.5
C28 C29 H29B 109.5
C28 C29 H29C 109.5
H29A C29 H29B 109.5
H29A C29 H29C 109.5
H29B C29 H29C 109.5
C28 C30 H30A 109.5
C28 C30 H30B 109.5
C28 C30 H30C 109.5
H30A C30 H30B 109.5
H30A C30 H30C 109.5
H30B C30 H30C 109.5
C28 C31 H31A 109.5
C28 C31 H31B 109.5
C28 C31 H31C 109.5
H31A C31 H31B 109.5
H31A C31 H31C 109.5
H31B C31 H31C 109.5
C33 C32 P2 105.9(2)
C33 C32 C34 108.1(3)
C33 C32 C35 109.2(3)
C34 C32 P2 109.1(2)
C35 C32 P2 114.3(3)
C35 C32 C34 110.0(3)
C32 C33 H33A 109.5
C32 C33 H33B 109.5
C32 C33 H33C 109.5
H33A C33 H33B 109.5
H33A C33 H33C 109.5
H33B C33 H33C 109.5
C32 C34 H34A 109.5
C32 C34 H34B 109.5
C32 C34 H34C 109.5
H34A C34 H34B 109.5
H34A C34 H34C 109.5
H34B C34 H34C 109.5
C32 C35 H35A 109.5
C32 C35 H35B 109.5
C32 C35 H35C 109.5
H35A C35 H35B 109.5
H35A C35 H35C 109.5
H35B C35 H35C 109.5
C37 C36 P3 105.8(3)
C37 C36 C38 108.6(4)
C37 C36 C39 110.0(4)
C38 C36 P3 110.0(3)
C38 C36 C39 108.9(3)
C39 C36 P3 113.3(3)
C36 C37 H37A 109.5
C36 C37 H37B 109.5
C36 C37 H37C 109.5
H37A C37 H37B 109.5
H37A C37 H37C 109.5
H37B C37 H37C 109.5
C36 C38 H38A 109.5
C36 C38 H38B 109.5
C36 C38 H38C 109.5
H38A C38 H38B 109.5
H38A C38 H38C 109.5
H38B C38 H38C 109.5
C36 C39 H39A 109.5
C36 C39 H39B 109.5
C36 C39 H39C 109.5
H39A C39 H39B 109.5
H39A C39 H39C 109.5
H39B C39 H39C 109.5
C41 C40 P3 106.2(2)
C41 C40 C43 107.8(3)
C42 C40 P3 114.6(3)
C42 C40 C41 108.5(3)
C42 C40 C43 110.4(3)
C43 C40 P3 109.0(2)
C40 C41 H41A 109.5
C40 C41 H41B 109.5
C40 C41 H41C 109.5
H41A C41 H41B 109.5
H41A C41 H41C 109.5
H41B C41 H41C 109.5
C40 C42 H42A 109.5
C40 C42 H42B 109.5
C40 C42 H42C 109.5
H42A C42 H42B 109.5
H42A C42 H42C 109.5
H42B C42 H42C 109.5
C40 C43 H43A 109.5
C40 C43 H43B 109.5
C40 C43 H43C 109.5
H43A C43 H43B 109.5
H43A C43 H43C 109.5
H43B C43 H43C 109.5
P12 Rh11 P13 165.11(3)
N120 Rh11 P12 83.71(6)
N120 Rh11 P13 83.65(6)
C14 Rh11 P12 94.60(15)
C14 Rh11 P13 97.25(15)
C14 Rh11 N120 174.52(18)
C14A Rh11 P12 95.8(4)
C14A Rh11 P13 98.2(4)
C14A Rh11 N120 167.1(4)
C126 P12 Rh11 99.70(9)
C126 P12 C128 102.64(13)
C126 P12 C132 103.89(13)
C128 P12 Rh11 119.80(9)
C132 P12 Rh11 113.62(10)
C132 P12 C128 113.85(13)
C127 P13 Rh11 99.56(9)
C127 P13 C136 102.73(13)
C127 P13 C140 104.21(13)
C136 P13 Rh11 122.25(10)
C136 P13 C140 112.95(14)
C140 P13 Rh11 111.89(10)
C121 N120 Rh11 119.90(17)
C121 N120 C125 118.9(2)
C125 N120 Rh11 119.97(17)
C15 C14 Rh11 176.4(4)
C15A C14A Rh11 169.6(10)
C14 C15 H15 114.3
C14 C15 C16 131.3(4)
C16 C15 H15 114.3
C14A C15A H15A 114.9
C14A C15A C16A 130.1(8)
C16A C15A H15A 114.9
C15 C16 C17 110.4(4)
C15 C16 C19 109.0(4)
C17 C16 C19 109.1(4)
C18 C16 C15 109.8(4)
C18 C16 C17 109.5(5)
C18 C16 C19 109.1(5)
C15A C16A C17A 110.1(8)
C15A C16A C18A 109.7(8)
C15A C16A C19A 110.2(9)
C17A C16A C19A 108.2(9)
C18A C16A C17A 109.6(8)
C18A C16A C19A 109.0(8)
C16 C17 H17A 109.5
C16 C17 H17B 109.5
C16 C17 H17C 109.5
H17A C17 H17B 109.5
H17A C17 H17C 109.5
H17B C17 H17C 109.5
C16A C17A H17D 109.5
C16A C17A H17E 109.5
C16A C17A H17F 109.5
H17D C17A H17E 109.5
H17D C17A H17F 109.5
H17E C17A H17F 109.5
C16 C18 H18A 109.5
C16 C18 H18B 109.5
C16 C18 H18C 109.5
H18A C18 H18B 109.5
H18A C18 H18C 109.5
H18B C18 H18C 109.5
C16A C18A H18D 109.5
C16A C18A H18E 109.5
C16A C18A H18F 109.5
H18D C18A H18E 109.5
H18D C18A H18F 109.5
H18E C18A H18F 109.5
C16 C19 H19A 109.5
C16 C19 H19B 109.5
C16 C19 H19C 109.5
H19A C19 H19B 109.5
H19A C19 H19C 109.5
H19B C19 H19C 109.5
C16A C19A H19D 109.5
C16A C19A H19E 109.5
C16A C19A H19F 109.5
H19D C19A H19E 109.5
H19D C19A H19F 109.5
H19E C19A H19F 109.5
N120 C121 C122 121.3(3)
N120 C121 C126 117.1(2)
C122 C121 C126 121.5(2)
C121 C122 H122 120.3
C123 C122 C121 119.3(3)
C123 C122 H122 120.3
C122 C123 H123 120.3
C122 C123 C124 119.3(3)
C124 C123 H123 120.3
C123 C124 H124 120.2
C123 C124 C125 119.5(3)
C125 C124 H124 120.2
N120 C125 C124 121.3(3)
N120 C125 C127 117.0(2)
C124 C125 C127 121.7(2)
P12 C126 H12A 109.1
P12 C126 H12B 109.1
C121 C126 P12 112.64(18)
C121 C126 H12A 109.1
C121 C126 H12B 109.1
H12A C126 H12B 107.8
P13 C127 H12C 109.1
P13 C127 H12D 109.1
C125 C127 P13 112.59(18)
C125 C127 H12C 109.1
C125 C127 H12D 109.1
H12C C127 H12D 107.8
C129 C128 P12 105.81(19)
C129 C128 C130 108.7(2)
C129 C128 C131 109.2(3)
C130 C128 P12 113.7(2)
C131 C128 P12 110.1(2)
C131 C128 C130 109.3(2)
C128 C129 H12E 109.5
C128 C129 H12F 109.5
C128 C129 H12G 109.5
H12E C129 H12F 109.5
H12E C129 H12G 109.5
H12F C129 H12G 109.5
C128 C130 H13A 109.5
C128 C130 H13B 109.5
C128 C130 H13C 109.5
H13A C130 H13B 109.5
H13A C130 H13C 109.5
H13B C130 H13C 109.5
C128 C131 H13D 109.5
C128 C131 H13E 109.5
C128 C131 H13F 109.5
H13D C131 H13E 109.5
H13D C131 H13F 109.5
H13E C131 H13F 109.5
C133 C132 P12 106.2(2)
C134 C132 P12 109.4(2)
C134 C132 C133 108.4(3)
C135 C132 P12 114.4(2)
C135 C132 C133 108.6(3)
C135 C132 C134 109.7(3)
C132 C133 H13G 109.5
C132 C133 H13H 109.5
C132 C133 H13I 109.5
H13G C133 H13H 109.5
H13G C133 H13I 109.5
H13H C133 H13I 109.5
C132 C134 H13J 109.5
C132 C134 H13K 109.5
C132 C134 H13L 109.5
H13J C134 H13K 109.5
H13J C134 H13L 109.5
H13K C134 H13L 109.5
C132 C135 H13M 109.5
C132 C135 H13N 109.5
C132 C135 H13O 109.5
H13M C135 H13N 109.5
H13M C135 H13O 109.5
H13N C135 H13O 109.5
C137 C136 P13 106.0(2)
C137 C136 C139 108.5(3)
C138 C136 P13 110.0(2)
C138 C136 C137 109.4(3)
C138 C136 C139 109.3(3)
C139 C136 P13 113.5(2)
C136 C137 H13P 109.5
C136 C137 H13Q 109.5
C136 C137 H13R 109.5
H13P C137 H13Q 109.5
H13P C137 H13R 109.5
H13Q C137 H13R 109.5
C136 C138 H13S 109.5
C136 C138 H13T 109.5
C136 C138 H13U 109.5
H13S C138 H13T 109.5
H13S C138 H13U 109.5
H13T C138 H13U 109.5
C136 C139 H13V 109.5
C136 C139 H13W 109.5
C136 C139 H13X 109.5
H13V C139 H13W 109.5
H13V C139 H13X 109.5
H13W C139 H13X 109.5
C141 C140 P13 106.45(19)
C142 C140 P13 114.5(2)
C142 C140 C141 108.7(3)
C142 C140 C143 109.9(3)
C143 C140 P13 109.6(2)
C143 C140 C141 107.3(3)
C140 C141 H14A 109.5
C140 C141 H14B 109.5
C140 C141 H14C 109.5
H14A C141 H14B 109.5
H14A C141 H14C 109.5
H14B C141 H14C 109.5
C140 C142 H14D 109.5
C140 C142 H14E 109.5
C140 C142 H14F 109.5
H14D C142 H14E 109.5
H14D C142 H14F 109.5
H14E C142 H14F 109.5
C140 C143 H14G 109.5
C140 C143 H14H 109.5
C140 C143 H14I 109.5
H14G C143 H14H 109.5
H14G C143 H14I 109.5
H14H C143 H14I 109.5
C202 C201 C206 115.8(2)
C202 C201 B200 124.9(2)
C206 C201 B200 119.1(2)
C201 C202 H202 119.2
C201 C202 C203 121.6(3)
C203 C202 H202 119.2
C202 C203 C207 118.7(3)
C202 C203 C307 121.9(4)
C204 C203 C202 121.2(3)
C204 C203 C207 119.9(3)
C204 C203 C307 115.4(4)
C203 C204 H204 120.9
C203 C204 C205 118.2(3)
C205 C204 H204 120.9
C204 C205 C206 120.5(3)
C204 C205 C208 119.3(2)
C206 C205 C208 120.2(2)
C201 C206 H206 118.7
C205 C206 C201 122.6(3)
C205 C206 H206 118.7
F101 C207 C203 110.4(3)
F102 C207 F101 105.0(3)
F102 C207 F103 104.8(3)
F102 C207 C203 114.7(3)
F103 C207 F101 109.5(4)
F103 C207 C203 111.9(3)
F104 C208 C205 110.5(3)
F105 C208 F104 106.4(4)
F105 C208 F106 111.1(4)
F105 C208 C205 113.8(3)
F106 C208 F104 104.0(4)
F106 C208 C205 110.5(3)
F204 C208 C205 113.4(3)
F205 C208 F204 102.3(4)
F205 C208 F206 106.6(5)
F205 C208 C205 117.6(3)
F206 C208 F204 101.8(4)
F206 C208 C205 113.5(4)
C210 C209 B200 122.9(2)
C214 C209 C210 115.8(2)
C214 C209 B200 120.8(2)
C209 C210 H210 118.9
C211 C210 C209 122.2(2)
C211 C210 H210 118.9
C210 C211 C215 119.6(2)
C212 C211 C210 120.9(2)
C212 C211 C215 119.5(2)
C211 C212 H212 121.1
C213 C212 C211 117.9(2)
C213 C212 H212 121.1
C212 C213 C214 121.0(2)
C212 C213 C216 120.3(2)
C214 C213 C216 118.7(2)
C209 C214 H214 119.0
C213 C214 C209 122.1(2)
C213 C214 H214 119.0
F107 C215 F109 105.1(3)
F107 C215 C211 112.7(2)
F108 C215 F107 106.8(3)
F108 C215 F109 105.9(3)
F108 C215 C211 112.8(2)
F109 C215 C211 112.9(2)
F207 C215 F209 104.9(5)
F207 C215 C211 113.1(4)
F208 C215 F207 106.9(5)
F208 C215 F209 105.7(5)
F208 C215 C211 113.3(4)
F209 C215 C211 112.2(4)
F110 C216 F111 105.2(3)
F110 C216 F112 107.8(3)
F110 C216 C213 112.2(3)
F111 C216 C213 112.4(2)
F112 C216 F111 106.8(3)
F112 C216 C213 112.2(3)
C218 C217 B200 122.3(2)
C222 C217 C218 115.5(2)
C222 C217 B200 121.7(2)
C217 C218 H218 118.9
C219 C218 C217 122.2(2)
C219 C218 H218 118.9
C218 C219 C223 118.6(2)
C220 C219 C218 121.2(3)
C220 C219 C223 120.2(2)
C219 C220 H220 121.2
C219 C220 C221 117.6(2)
C221 C220 H220 121.2
C220 C221 C224 120.4(2)
C222 C221 C220 121.1(2)
C222 C221 C224 118.5(2)
C217 C222 H222 118.8
C221 C222 C217 122.4(2)
C221 C222 H222 118.8
F113 C223 C219 110.3(3)
F114 C223 F113 104.2(4)
F114 C223 C219 113.1(4)
F115 C223 F113 103.0(4)
F115 C223 F114 110.3(4)
F115 C223 C219 114.9(3)
F213 C223 C219 109.5(5)
F214 C223 F213 108.1(5)
F214 C223 F215 107.6(5)
F214 C223 C219 115.6(5)
F215 C223 F213 103.5(5)
F215 C223 C219 111.8(5)
F116 C224 C221 111.3(2)
F117 C224 F116 104.6(3)
F117 C224 C221 111.6(2)
F118 C224 F116 106.7(2)
F118 C224 F117 108.3(3)
F118 C224 C221 113.7(3)
C226 C225 B200 121.2(2)
C230 C225 C226 115.4(2)
C230 C225 B200 123.1(2)
C225 C226 H226 118.6
C227 C226 C225 122.7(2)
C227 C226 H226 118.6
C226 C227 C231 118.3(3)
C228 C227 C226 120.8(2)
C228 C227 C231 120.9(3)
C227 C228 H228 121.1
C227 C228 C229 117.7(3)
C229 C228 H228 121.1
C228 C229 C230 121.2(2)
C228 C229 C232 119.5(3)
C230 C229 C232 119.2(2)
C225 C230 H230 119.0
C229 C230 C225 122.1(2)
C229 C230 H230 119.0
F119 C231 C227 111.6(3)
F120 C231 F119 106.9(3)
F120 C231 F121 106.8(3)
F120 C231 C227 112.2(3)
F121 C231 F119 106.1(3)
F121 C231 C227 112.9(3)
F122 C232 F123 107.3(3)
F122 C232 F124 106.9(3)
F122 C232 C229 113.3(3)
F123 C232 C229 111.9(3)
F124 C232 F123 104.4(3)
F124 C232 C229 112.4(3)
F201 C307 C203 111.3(6)
F202 C307 F201 105.3(7)
F202 C307 F203 104.8(7)
F202 C307 C203 116.0(6)
F203 C307 F201 105.7(7)
F203 C307 C203 113.0(6)
C209 B200 C201 103.47(19)
C209 B200 C217 113.3(2)
C209 B200 C225 113.2(2)
C217 B200 C201 114.0(2)
C217 B200 C225 103.41(19)
C225 B200 C201 109.7(2)
C402 C401 B400 120.0(2)
C406 C401 C402 115.6(2)
C406 C401 B400 124.2(2)
C401 C402 H402 118.9
C403 C402 C401 122.1(3)
C403 C402 H402 118.9
C402 C403 C407 119.6(3)
C404 C403 C402 121.1(3)
C404 C403 C407 119.3(2)
C403 C404 H404 121.0
C405 C404 C403 117.9(3)
C405 C404 H404 121.0
C404 C405 C406 121.1(3)
C404 C405 C408 120.0(2)
C406 C405 C408 118.9(2)
C401 C406 H406 118.9
C405 C406 C401 122.1(3)
C405 C406 H406 118.9
F301 C407 F302 104.4(4)
F301 C407 F303 108.3(4)
F301 C407 C403 112.8(4)
F302 C407 C403 111.4(4)
F303 C407 F302 105.3(4)
F303 C407 C403 113.9(4)
F401 C407 C403 112.2(4)
F402 C407 F401 105.8(5)
F402 C407 F403 107.6(5)
F402 C407 C403 112.0(4)
F403 C407 F401 105.1(4)
F403 C407 C403 113.6(4)
F304 C408 F305 108.0(4)
F304 C408 F306 106.1(4)
F304 C408 C405 114.3(4)
F305 C408 F306 104.5(4)
F305 C408 C405 112.3(4)
F306 C408 C405 111.1(4)
F404 C408 F405 106.4(5)
F404 C408 F406 109.0(4)
F404 C408 C405 114.5(4)
F405 C408 C405 110.4(4)
F406 C408 F405 103.3(4)
F406 C408 C405 112.4(4)
C410 C409 B400 121.8(2)
C414 C409 C410 115.3(2)
C414 C409 B400 122.7(2)
C409 C410 H410 118.8
C411 C410 C409 122.3(3)
C411 C410 H410 118.8
C410 C411 C415 119.7(3)
C412 C411 C410 121.3(3)
C412 C411 C415 118.9(2)
C411 C412 H412 121.2
C411 C412 C413 117.6(2)
C413 C412 H412 121.2
C412 C413 C414 121.2(3)
C412 C413 C416 119.4(2)
C414 C413 C416 119.4(2)
C409 C414 H414 118.9
C413 C414 C409 122.2(2)
C413 C414 H414 118.9
F307 C415 C411 112.2(3)
F308 C415 F307 102.5(4)
F308 C415 C411 111.7(3)
F309 C415 F307 106.1(4)
F309 C415 F308 108.3(4)
F309 C415 C411 115.2(3)
F407 C415 C411 111.0(4)
F408 C415 F407 104.1(5)
F408 C415 C411 111.3(4)
F409 C415 F407 105.9(5)
F409 C415 F408 108.2(5)
F409 C415 C411 115.6(4)
F310 C416 F311 109.6(4)
F310 C416 F312 104.2(4)
F310 C416 C413 114.9(3)
F311 C416 F312 101.6(4)
F311 C416 C413 114.2(3)
F312 C416 C413 111.1(3)
F410 C416 F411 109.4(5)
F410 C416 F412 103.4(5)
F410 C416 C413 116.1(4)
F411 C416 F412 102.0(4)
F411 C416 C413 114.5(4)
F412 C416 C413 110.1(3)
C418 C417 B400 119.7(2)
C422 C417 C418 115.5(2)
C422 C417 B400 124.7(2)
C417 C418 H418 118.9
C419 C418 C417 122.3(2)
C419 C418 H418 118.9
C418 C419 C423 118.7(3)
C420 C419 C418 121.0(2)
C420 C419 C423 120.3(2)
C419 C420 H420 120.9
C421 C420 C419 118.1(2)
C421 C420 H420 120.9
C420 C421 C422 120.7(3)
C420 C421 C424 118.7(2)
C422 C421 C424 120.6(2)
C417 C422 H422 118.8
C421 C422 C417 122.4(2)
C421 C422 H422 118.8
F313 C423 C419 111.3(2)
F314 C423 F313 105.8(3)
F314 C423 C419 112.5(2)
F315 C423 F313 106.5(2)
F315 C423 F314 107.1(2)
F315 C423 C419 113.1(3)
F316 C424 C421 112.1(3)
F317 C424 F316 105.7(3)
F317 C424 F318 107.3(3)
F317 C424 C421 113.0(3)
F318 C424 F316 105.7(3)
F318 C424 C421 112.5(3)
C426 C425 C430 115.4(2)
C426 C425 B400 122.7(2)
C430 C425 B400 121.8(2)
C425 C426 H426 118.9
C427 C426 C425 122.3(3)
C427 C426 H426 118.9
C426 C427 C431 118.6(2)
C428 C427 C426 121.0(3)
C428 C427 C431 120.4(2)
C427 C428 H428 121.0
C429 C428 C427 118.0(2)
C429 C428 H428 121.0
C428 C429 C430 121.0(3)
C428 C429 C432 120.4(3)
C430 C429 C432 118.6(3)
C425 C430 H430 118.9
C429 C430 C425 122.2(3)
C429 C430 H430 118.9
F319 C431 F321 103.5(4)
F319 C431 C427 113.9(3)
F320 C431 F319 109.3(4)
F320 C431 F321 104.9(4)
F320 C431 C427 113.2(4)
F321 C431 C427 111.2(3)
F419 C431 F421 104.4(5)
F419 C431 C427 111.5(4)
F420 C431 F419 106.9(5)
F420 C431 F421 108.3(5)
F420 C431 C427 114.5(5)
F421 C431 C427 110.7(4)
F322 C432 F324 106.5(3)
F322 C432 C429 112.4(3)
F323 C432 F322 107.1(3)
F323 C432 F324 106.2(3)
F323 C432 C429 112.4(2)
F324 C432 C429 112.0(2)
C401 B400 C425 111.9(2)
C409 B400 C401 104.5(2)
C409 B400 C425 112.2(2)
C417 B400 C401 110.4(2)
C417 B400 C409 113.6(2)
C417 B400 C425 104.5(2)

loop_
_geom_bond_atom_site_label_1
_geom_bond_atom_site_label_2
_geom_bond_distance
Rh1 P2 2.3115(8)
Rh1 P3 2.2982(8)
Rh1 N20 2.117(2)
Rh1 C4 1.840(3)
Rh1 C4A 1.826(5)
P2 C26 1.852(3)
P2 C28 1.872(3)
P2 C32 1.863(3)
P3 C27 1.848(3)
P3 C36 1.867(3)
P3 C40 1.873(3)
N20 C21 1.365(4)
N20 C25 1.362(4)
C4 C5 1.296(4)
C4A C5A 1.293(5)
C5 H5 0.9500
C5 C6 1.509(7)
C5A H5A 0.9500
C5A C6A 1.49(2)
C6 C7 1.524(6)
C6 C8 1.530(7)
C6 C9 1.524(6)
C6A C7A 1.545(11)
C6A C8A 1.522(11)
C6A C9A 1.526(11)
C7 H7A 0.9800
C7 H7B 0.9800
C7 H7C 0.9800
C7A H7AA 0.9800
C7A H7AB 0.9800
C7A H7AC 0.9800
C8 H8A 0.9800
C8 H8B 0.9800
C8 H8C 0.9800
C8A H8AA 0.9800
C8A H8AB 0.9800
C8A H8AC 0.9800
C9 H9A 0.9800
C9 H9B 0.9800
C9 H9C 0.9800
C9A H9AA 0.9800
C9A H9AB 0.9800
C9A H9AC 0.9800
C21 C22 1.390(4)
C21 C26 1.498(4)
C22 H22 0.9500
C22 C23 1.373(5)
C23 H23 0.9500
C23 C24 1.380(5)
C24 H24 0.9500
C24 C25 1.384(4)
C25 C27 1.503(4)
C26 H26A 0.9900
C26 H26B 0.9900
C27 H27A 0.9900
C27 H27B 0.9900
C28 C29 1.511(5)
C28 C30 1.526(5)
C28 C31 1.532(5)
C29 H29A 0.9800
C29 H29B 0.9800
C29 H29C 0.9800
C30 H30A 0.9800
C30 H30B 0.9800
C30 H30C 0.9800
C31 H31A 0.9800
C31 H31B 0.9800
C31 H31C 0.9800
C32 C33 1.529(6)
C32 C34 1.536(5)
C32 C35 1.530(6)
C33 H33A 0.9800
C33 H33B 0.9800
C33 H33C 0.9800
C34 H34A 0.9800
C34 H34B 0.9800
C34 H34C 0.9800
C35 H35A 0.9800
C35 H35B 0.9800
C35 H35C 0.9800
C36 C37 1.528(7)
C36 C38 1.530(5)
C36 C39 1.536(6)
C37 H37A 0.9800
C37 H37B 0.9800
C37 H37C 0.9800
C38 H38A 0.9800
C38 H38B 0.9800
C38 H38C 0.9800
C39 H39A 0.9800
C39 H39B 0.9800
C39 H39C 0.9800
C40 C41 1.531(5)
C40 C42 1.528(5)
C40 C43 1.540(5)
C41 H41A 0.9800
C41 H41B 0.9800
C41 H41C 0.9800
C42 H42A 0.9800
C42 H42B 0.9800
C42 H42C 0.9800
C43 H43A 0.9800
C43 H43B 0.9800
C43 H43C 0.9800
Rh11 P12 2.3122(7)
Rh11 P13 2.3159(7)
Rh11 N120 2.132(2)
Rh11 C14 1.832(3)
Rh11 C14A 1.832(4)
P12 C126 1.848(3)
P12 C128 1.872(3)
P12 C132 1.870(3)
P13 C127 1.847(3)
P13 C136 1.873(3)
P13 C140 1.875(3)
N120 C121 1.358(3)
N120 C125 1.360(3)
C14 C15 1.299(4)
C14A C15A 1.299(5)
C15 H15 0.9500
C15 C16 1.522(6)
C15A H15A 0.9500
C15A C16A 1.513(14)
C16 C17 1.524(6)
C16 C18 1.520(6)
C16 C19 1.526(6)
C16A C17A 1.525(9)
C16A C18A 1.524(10)
C16A C19A 1.527(9)
C17 H17A 0.9800
C17 H17B 0.9800
C17 H17C 0.9800
C17A H17D 0.9800
C17A H17E 0.9800
C17A H17F 0.9800
C18 H18A 0.9800
C18 H18B 0.9800
C18 H18C 0.9800
C18A H18D 0.9800
C18A H18E 0.9800
C18A H18F 0.9800
C19 H19A 0.9800
C19 H19B 0.9800
C19 H19C 0.9800
C19A H19D 0.9800
C19A H19E 0.9800
C19A H19F 0.9800
C121 C122 1.388(4)
C121 C126 1.499(4)
C122 H122 0.9500
C122 C123 1.379(4)
C123 H123 0.9500
C123 C124 1.381(4)
C124 H124 0.9500
C124 C125 1.383(4)
C125 C127 1.501(4)
C126 H12A 0.9900
C126 H12B 0.9900
C127 H12C 0.9900
C127 H12D 0.9900
C128 C129 1.526(4)
C128 C130 1.542(4)
C128 C131 1.538(4)
C129 H12E 0.9800
C129 H12F 0.9800
C129 H12G 0.9800
C130 H13A 0.9800
C130 H13B 0.9800
C130 H13C 0.9800
C131 H13D 0.9800
C131 H13E 0.9800
C131 H13F 0.9800
C132 C133 1.542(5)
C132 C134 1.530(4)
C132 C135 1.527(4)
C133 H13G 0.9800
C133 H13H 0.9800
C133 H13I 0.9800
C134 H13J 0.9800
C134 H13K 0.9800
C134 H13L 0.9800
C135 H13M 0.9800
C135 H13N 0.9800
C135 H13O 0.9800
C136 C137 1.535(4)
C136 C138 1.534(4)
C136 C139 1.545(4)
C137 H13P 0.9800
C137 H13Q 0.9800
C137 H13R 0.9800
C138 H13S 0.9800
C138 H13T 0.9800
C138 H13U 0.9800
C139 H13V 0.9800
C139 H13W 0.9800
C139 H13X 0.9800
C140 C141 1.545(4)
C140 C142 1.526(4)
C140 C143 1.534(4)
C141 H14A 0.9800
C141 H14B 0.9800
C141 H14C 0.9800
C142 H14D 0.9800
C142 H14E 0.9800
C142 H14F 0.9800
C143 H14G 0.9800
C143 H14H 0.9800
C143 H14I 0.9800
F101 C207 1.332(4)
F102 C207 1.320(4)
F103 C207 1.331(4)
F104 C208 1.321(4)
F105 C208 1.263(4)
F106 C208 1.289(4)
F107 C215 1.309(3)
F108 C215 1.299(3)
F109 C215 1.315(3)
F110 C216 1.315(4)
F111 C216 1.321(4)
F112 C216 1.319(4)
F113 C223 1.375(5)
F114 C223 1.314(5)
F115 C223 1.313(4)
F116 C224 1.348(4)
F117 C224 1.330(4)
F118 C224 1.315(4)
F119 C231 1.328(4)
F120 C231 1.322(4)
F121 C231 1.327(4)
F122 C232 1.316(4)
F123 C232 1.333(4)
F124 C232 1.332(4)
F201 C307 1.330(7)
F202 C307 1.325(7)
F203 C307 1.325(7)
F204 C208 1.345(5)
F205 C208 1.271(4)
F206 C208 1.303(5)
F207 C215 1.299(5)
F208 C215 1.290(5)
F209 C215 1.317(5)
F213 C223 1.354(6)
F214 C223 1.298(6)
F215 C223 1.338(5)
C201 C202 1.396(4)
C201 C206 1.404(4)
C201 B200 1.650(4)
C202 H202 0.9500
C202 C203 1.401(4)
C203 C204 1.379(4)
C203 C207 1.508(5)
C203 C307 1.507(8)
C204 H204 0.9500
C204 C205 1.386(4)
C205 C206 1.386(4)
C205 C208 1.501(4)
C206 H206 0.9500
C209 C210 1.404(4)
C209 C214 1.399(4)
C209 B200 1.635(4)
C210 H210 0.9500
C210 C211 1.391(4)
C211 C212 1.389(4)
C211 C215 1.502(4)
C212 H212 0.9500
C212 C213 1.388(4)
C213 C214 1.393(4)
C213 C216 1.499(4)
C214 H214 0.9500
C217 C218 1.403(4)
C217 C222 1.402(3)
C217 B200 1.638(4)
C218 H218 0.9500
C218 C219 1.390(4)
C219 C220 1.385(4)
C219 C223 1.497(4)
C220 H220 0.9500
C220 C221 1.388(4)
C221 C222 1.387(4)
C221 C224 1.502(4)
C222 H222 0.9500
C225 C226 1.401(4)
C225 C230 1.396(4)
C225 B200 1.638(4)
C226 H226 0.9500
C226 C227 1.387(4)
C227 C228 1.382(4)
C227 C231 1.505(4)
C228 H228 0.9500
C228 C229 1.387(4)
C229 C230 1.391(4)
C229 C232 1.499(4)
C230 H230 0.9500
F301 C407 1.314(5)
F302 C407 1.345(5)
F303 C407 1.315(5)
F304 C408 1.302(5)
F305 C408 1.316(5)
F306 C408 1.348(4)
F307 C415 1.324(4)
F308 C415 1.320(4)
F309 C415 1.280(4)
F310 C416 1.274(4)
F311 C416 1.298(4)
F312 C416 1.346(4)
F313 C423 1.347(4)
F314 C423 1.333(4)
F315 C423 1.328(3)
F316 C424 1.329(4)
F317 C424 1.323(4)
F318 C424 1.326(4)
F319 C431 1.323(4)
F320 C431 1.313(5)
F321 C431 1.358(5)
F322 C432 1.336(4)
F323 C432 1.329(4)
F324 C432 1.337(4)
F401 C407 1.338(5)
F402 C407 1.318(5)
F403 C407 1.318(5)
F404 C408 1.300(5)
F405 C408 1.346(5)
F406 C408 1.320(5)
F407 C415 1.322(5)
F408 C415 1.305(5)
F409 C415 1.270(5)
F410 C416 1.273(5)
F411 C416 1.290(5)
F412 C416 1.348(5)
F419 C431 1.339(5)
F420 C431 1.304(6)
F421 C431 1.340(5)
C401 C402 1.405(4)
C401 C406 1.402(4)
C401 B400 1.651(4)
C402 H402 0.9500
C402 C403 1.389(4)
C403 C404 1.388(4)
C403 C407 1.497(4)
C404 H404 0.9500
C404 C405 1.380(4)
C405 C406 1.394(4)
C405 C408 1.507(4)
C406 H406 0.9500
C409 C410 1.406(4)
C409 C414 1.403(4)
C409 B400 1.641(4)
C410 H410 0.9500
C410 C411 1.387(4)
C411 C412 1.384(4)
C411 C415 1.504(4)
C412 H412 0.9500
C412 C413 1.387(4)
C413 C414 1.392(4)
C413 C416 1.497(4)
C414 H414 0.9500
C417 C418 1.406(3)
C417 C422 1.399(4)
C417 B400 1.641(4)
C418 H418 0.9500
C418 C419 1.388(4)
C419 C420 1.387(4)
C419 C423 1.497(4)
C420 H420 0.9500
C420 C421 1.384(4)
C421 C422 1.396(4)
C421 C424 1.499(4)
C422 H422 0.9500
C425 C426 1.404(4)
C425 C430 1.406(4)
C425 B400 1.652(4)
C426 H426 0.9500
C426 C427 1.396(4)
C427 C428 1.386(4)
C427 C431 1.498(4)
C428 H428 0.9500
C428 C429 1.386(4)
C429 C430 1.396(4)
C429 C432 1.499(4)
C430 H430 0.9500
